data_4500176
loop_
_publ_author_name
'Dey, Chandan'
'Das, Raja'
'Pachfule, Pradip'
'Poddar, Pankaj'
'Banerjee, Rahul'

_publ_contact_author
;

Dr. Rahul Banerjee

Scientist
Physical/Materials Chemistry Division  
National Chemical Laboratory
Dr. Homi Bhaba Road
Pune 411008, India


;
_publ_section_title
;
 Structural and Selective Gas Adsorption Studies of Polyoxometalate and
 Tris(ethylenediamine) Cobalt(III) Based Ionic Crystals
;
_journal_issue 1
_journal_name_full 'Crystal Growth &amp; Design'
_journal_page_first 139
_journal_paper_doi 10.1021/cg101201b
_journal_volume 11
_journal_year 2011
_chemical_formula_moiety 'C98 H232 Co4 N38 O139 Si3 W36 '
_chemical_formula_sum 'C98 H232 Co4 N38 O139 Si3 W36'
_chemical_formula_weight 11105.44
_chemical_name_common CoW12Si-DEF
_chemical_name_systematic
; 
 ? 
;
_space_group_IT_number 14
_symmetry_cell_setting monoclinic
_symmetry_space_group_name_Hall '-P 2yn'
_symmetry_space_group_name_H-M 'P 1 21/n 1'
_atom_sites_solution_hydrogens geom
_atom_sites_solution_primary direct
_atom_sites_solution_secondary difmap
_audit_creation_method SHELXL-97
_cell_angle_alpha 90.00
_cell_angle_beta 93.7130(10)
_cell_angle_gamma 90.00
_cell_formula_units_Z 2
_cell_length_a 14.0765(11)
_cell_length_b 41.183(3)
_cell_length_c 22.7696(18)
_cell_measurement_reflns_used 8210
_cell_measurement_temperature 293(2)
_cell_measurement_theta_max 25.66
_cell_measurement_theta_min 2.29
_cell_volume 13172.1(18)
_computing_cell_refinement 'Bruker SMART'
_computing_data_collection 'Bruker SMART'
_computing_data_reduction 'Bruker SAINT'
_computing_molecular_graphics 'Bruker SHELXTL'
_computing_publication_material 'Bruker SHELXTL'
_computing_structure_refinement 'Bruker SHELXTL'
_computing_structure_solution 'Bruker SHELXTL'
_diffrn_ambient_temperature 293(2)
_diffrn_measured_fraction_theta_full 1.000
_diffrn_measured_fraction_theta_max 1.000
_diffrn_measurement_device_type 'CCD area detector'
_diffrn_measurement_method 'phi and omega scans'
_diffrn_radiation_monochromator graphite
_diffrn_radiation_source 'fine-focus sealed tube'
_diffrn_radiation_type MoK\a
_diffrn_radiation_wavelength 0.71073
_diffrn_reflns_av_R_equivalents 0.1045
_diffrn_reflns_av_sigmaI/netI 0.0807
_diffrn_reflns_limit_h_max 16
_diffrn_reflns_limit_h_min -16
_diffrn_reflns_limit_k_max 48
_diffrn_reflns_limit_k_min -48
_diffrn_reflns_limit_l_max 27
_diffrn_reflns_limit_l_min -27
_diffrn_reflns_number 127515
_diffrn_reflns_theta_full 25.00
_diffrn_reflns_theta_max 25.00
_diffrn_reflns_theta_min 0.99
_exptl_absorpt_coefficient_mu 15.990
_exptl_absorpt_correction_T_max 0.202
_exptl_absorpt_correction_T_min 0.089
_exptl_absorpt_correction_type multi-scan
_exptl_absorpt_process_details 'Blessing, Acta Cryst. (1995) A51 33-58'
_exptl_crystal_colour yellow
_exptl_crystal_density_diffrn 2.800
_exptl_crystal_density_method 'not measured'
_exptl_crystal_description niddle
_exptl_crystal_F_000 10024
_exptl_crystal_size_max 0.28
_exptl_crystal_size_mid 0.09
_exptl_crystal_size_min 0.05
_refine_diff_density_max 3.037
_refine_diff_density_min -2.817
_refine_diff_density_rms 0.390
_refine_ls_extinction_method none
_refine_ls_goodness_of_fit_ref 1.185
_refine_ls_hydrogen_treatment constr
_refine_ls_matrix_type full
_refine_ls_number_parameters 1202
_refine_ls_number_reflns 23194
_refine_ls_number_restraints 4
_refine_ls_restrained_S_all 1.185
_refine_ls_R_factor_all 0.0964
_refine_ls_R_factor_gt 0.0804
_refine_ls_shift/su_max 0.005
_refine_ls_shift/su_mean 0.001
_refine_ls_structure_factor_coef Fsqd
_refine_ls_weighting_details 'calc w=1/[\s^2^(Fo^2^)+(0.0668P)^2^+404.4073P] where P=(Fo^2^+2Fc^2^)/3'
_refine_ls_weighting_scheme calc
_refine_ls_wR_factor_gt 0.1893
_refine_ls_wR_factor_ref 0.1987
_reflns_number_gt 19178
_reflns_number_total 23194
_reflns_threshold_expression >2sigma(I)
_cod_data_source_file cg101201b_si_001.cif
_cod_data_source_block CoW12Si-DEF
_cod_depositor_comments
;
The following automatic conversions were performed:

'_symmetry_cell_setting' value 'Monoclinic' changed to 'monoclinic'
according to /home/saulius/struct/CIF-dictionaries/cif_core.dic
dictionary named 'cif_core.dic' version 2.4.1 from 2010-06-29.

Automatic conversion script
Id: cif_fix_values 1715 2011-07-08 13:25:40Z adriana 
;
_cod_original_cell_volume 13172.3(18)
_cod_original_sg_symbol_H-M P2(1)/n
_cod_original_formula_sum 'C98 H232 Co4 N38 O139 Si3 W36 '
_cod_database_code 4500176

loop_
_symmetry_equiv_pos_as_xyz
'x, y, z'
'-x+1/2, y+1/2, -z+1/2'
'-x, -y, -z'
'x-1/2, -y-1/2, z-1/2'

loop_
_atom_site_label
_atom_site_type_symbol
_atom_site_fract_x
_atom_site_fract_y
_atom_site_fract_z
_atom_site_U_iso_or_equiv
_atom_site_adp_type
_atom_site_occupancy
_atom_site_symmetry_multiplicity
_atom_site_calc_flag
_atom_site_refinement_flags
O1 O 0.4975(9) 0.1847(4) 0.0478(5) 0.039(4) Uani 1 1 d .
O2 O 0.3800(9) 0.1670(4) 0.1882(6) 0.042(4) Uani 1 1 d .
O3 O 0.1194(11) 0.0998(4) 0.0064(6) 0.044(4) Uani 1 1 d .
O4 O 0.0673(9) 0.1469(3) 0.0774(6) 0.034(3) Uani 1 1 d .
O5 O 0.1300(9) 0.1949(4) 0.1458(6) 0.037(3) Uani 1 1 d .
O6 O 0.2187(9) 0.1387(3) 0.1451(6) 0.036(3) Uani 1 1 d .
O7 O -0.0687(10) 0.1879(5) 0.1244(7) 0.054(5) Uani 1 1 d .
O8 O 0.2468(10) 0.1487(4) -0.1051(6) 0.043(4) Uani 1 1 d .
O9 O 0.0835(10) 0.1528(3) -0.0610(6) 0.037(3) Uani 1 1 d .
O10 O 0.2761(10) 0.0904(4) 0.0755(7) 0.044(4) Uani 1 1 d .
O11 O 0.4331(10) 0.1385(4) -0.0218(6) 0.042(4) Uani 1 1 d .
O12 O 0.0541(10) 0.2424(4) -0.0404(6) 0.040(3) Uani 1 1 d .
O13 O 0.3223(10) 0.2358(4) -0.1122(6) 0.044(4) Uani 1 1 d .
O14 O 0.2717(11) 0.1908(5) -0.2006(7) 0.054(4) Uani 1 1 d .
O15 O 0.4192(10) 0.1801(5) -0.1123(7) 0.052(4) Uani 1 1 d .
O16 O 0.2879(11) 0.0957(4) -0.0401(6) 0.045(4) Uani 1 1 d .
O17 O 0.4202(10) 0.1346(4) 0.0905(6) 0.044(4) Uani 1 1 d .
O18 O 0.4794(11) 0.2269(5) -0.0411(7) 0.058(5) Uani 1 1 d .
O19 O 0.1581(9) 0.2046(4) -0.1056(6) 0.041(4) Uani 1 1 d .
O20 O 0.2202(10) 0.2571(4) 0.0945(7) 0.041(3) Uani 1 1 d .
O21 O 0.0924(14) 0.2978(4) 0.0286(9) 0.069(5) Uani 1 1 d .
O22 O 0.2370(10) 0.2610(4) -0.0202(7) 0.044(4) Uani 1 1 d .
O23 O 0.4567(9) 0.2205(4) 0.1428(6) 0.042(4) Uani 1 1 d .
O24 O 0.4036(13) 0.2904(4) -0.0558(9) 0.067(5) Uani 1 1 d .
O25 O 0.0997(12) 0.0844(4) 0.1239(7) 0.053(4) Uani 1 1 d .
O26 O 0.2861(9) 0.2243(4) 0.1889(6) 0.041(4) Uani 1 1 d .
O27 O -0.0248(8) 0.1903(4) 0.0041(6) 0.036(3) Uani 1 1 d .
O28 O 0.1546(9) 0.2018(3) 0.0210(5) 0.033(3) Uani 1 1 d .
O29 O 0.2159(11) 0.1740(4) 0.2519(6) 0.047(4) Uani 1 1 d .
O30 O 0.3101(8) 0.1930(3) 0.0927(5) 0.028(3) Uani 1 1 d .
O31 O 0.1280(12) 0.0946(4) -0.1163(7) 0.053(4) Uani 1 1 d .
O32 O -0.0405(11) 0.1985(4) -0.1174(7) 0.050(4) Uani 1 1 d .
O33 O 0.5687(11) 0.1637(5) 0.1595(7) 0.067(6) Uani 1 1 d .
O34 O 0.3782(13) 0.2813(4) 0.1598(8) 0.066(5) Uani 1 1 d .
O35 O 0.3248(8) 0.1970(4) -0.0241(6) 0.032(3) Uani 1 1 d .
O36 O 0.4144(14) 1.0037(5) 0.7189(8) 0.068(5) Uani 1 1 d .
O37 O 0.7108(15) 0.9818(4) 0.5998(7) 0.066(5) Uani 1 1 d .
O38 O 0.7503(15) 0.9808(5) 0.4874(8) 0.069(5) Uani 1 1 d .
O39 O 0.4763(17) 0.9802(6) 0.4346(11) 0.031(6) Uani 0.50 1 d P
O40 O 0.7538(18) 1.0387(5) 0.6617(8) 0.083(7) Uani 1 1 d .
O41 O 0.7306(14) 1.0370(4) 0.5402(7) 0.059(5) Uani 1 1 d .
O42 O 0.5782(17) 1.0100(6) 0.6562(14) 0.130(13) Uani 1 1 d .
O43 O 0.5393(14) 0.8892(4) 0.3957(9) 0.066(5) Uani 1 1 d .
O44 O 0.5701(15) 0.9523(6) 0.3716(14) 0.125(12) Uani 1 1 d .
O45 O 0.3972(18) 0.9357(6) 0.4013(16) 0.149(15) Uani 1 1 d .
O46 O 0.683(2) 1.0044(6) 0.3897(12) 0.122(11) Uani 1 1 d .
O47 O 0.663(2) 1.0613(6) 0.4414(10) 0.122(11) Uani 1 1 d .
O48 O 0.4733(19) 0.9132(8) 0.4996(9) 0.126(12) Uani 1 1 d .
O49 O 0.796(2) 0.9273(6) 0.5561(11) 0.118(10) Uani 1 1 d .
O50 O 0.608(2) 0.9991(6) 0.5184(11) 0.037(7) Uani 0.50 1 d P
O51 O 0.6053(19) 0.9310(8) 0.5821(10) 0.121(11) Uani 1 1 d .
O52 O 0.457(2) 0.8928(5) 0.6160(10) 0.101(8) Uani 1 1 d .
O53 O 0.6498(18) 0.9292(8) 0.4713(10) 0.116(10) Uani 1 1 d .
O54 O 0.4564(16) 1.0375(5) 0.4901(12) 0.028(6) Uani 0.50 1 d P
O55 O 0.569(2) 1.0178(7) 0.4527(13) 0.037(7) Uani 0.50 1 d P
O56 O 0.8376(19) 1.0340(7) 0.4411(12) 0.130(12) Uani 1 1 d .
O57 O 0.4500(12) 0.0762(4) 0.0303(8) 0.058(5) Uani 1 1 d .
O58 O 0.2443(9) 0.1448(3) 0.0211(6) 0.032(3) Uani 1 1 d .
O59 O 0.5943(11) 0.1746(5) -0.0540(7) 0.062(5) Uani 1 1 d .
O60 O 0.0388(10) 0.2382(4) 0.0762(6) 0.041(4) Uani 1 1 d .
O61 O 0.3884(10) 0.2523(4) 0.0475(7) 0.045(4) Uani 1 1 d .
O73 O 0.474(2) 0.9594(6) 0.6380(11) 0.117(11) Uani 1 1 d .
Si1 Si 0.2581(3) 0.18432(13) 0.0278(2) 0.0241(11) Uani 1 1 d .
Si2 Si 0.5000 1.0000 0.5000 0.0284(16) Uani 1 2 d S
W1 W 0.04864(6) 0.19824(2) -0.06258(4) 0.0342(2) Uani 1 1 d .
W2 W 0.24835(6) 0.17948(2) 0.18141(4) 0.0347(2) Uani 1 1 d .
W3 W 0.03054(5) 0.19141(2) 0.08285(4) 0.0344(2) Uani 1 1 d .
W4 W 0.28331(6) 0.19158(2) -0.12512(4) 0.0386(2) Uani 1 1 d .
W5 W 0.17400(6) 0.11917(2) -0.06173(4) 0.0380(2) Uani 1 1 d .
W6 W 0.15884(6) 0.11293(2) 0.08442(4) 0.0366(2) Uani 1 1 d .
W7 W 0.46188(6) 0.17446(3) 0.12523(4) 0.0415(2) Uani 1 1 d .
W8 W 0.37159(6) 0.10791(2) 0.02681(4) 0.0401(2) Uani 1 1 d .
W9 W 0.48057(6) 0.18087(3) -0.03496(4) 0.0448(3) Uani 1 1 d .
W10 W 0.12936(7) 0.25818(2) 0.02683(4) 0.0411(2) Uani 1 1 d .
W11 W 0.34762(6) 0.24620(2) 0.12407(4) 0.0423(2) Uani 1 1 d .
W12 W 0.36521(7) 0.25243(3) -0.03662(4) 0.0467(2) Uani 1 1 d .
W13 W 0.67285(7) 1.02580(3) 0.60993(4) 0.0466(2) Uani 1 1 d .
W14 W 0.72813(8) 1.02322(3) 0.46169(5) 0.0559(3) Uani 1 1 d .
W15 W 0.69863(8) 0.95012(3) 0.53905(5) 0.0579(3) Uani 1 1 d .
W16 W 0.47137(11) 0.92709(3) 0.57829(5) 0.0692(4) Uani 1 1 d .
W17 W 0.52522(9) 0.92457(2) 0.42959(5) 0.0581(3) Uani 1 1 d .
W18 W 0.44353(9) 1.00278(3) 0.64863(4) 0.0570(3) Uani 1 1 d .
Co1 Co 0.9528(2) 0.07224(8) 0.28528(14) 0.0457(8) Uani 1 1 d .
C1 C 0.765(2) 0.0584(11) 0.2444(18) 0.108(14) Uani 1 1 d .
H1A H 0.7514 0.0765 0.2178 0.129 Uiso 1 1 calc R
H1B H 0.7187 0.0414 0.2342 0.129 Uiso 1 1 calc R
C2 C 0.7536(18) 0.0687(9) 0.3031(15) 0.080(10) Uani 1 1 d .
H2A H 0.7506 0.0500 0.3289 0.097 Uiso 1 1 calc R
H2B H 0.6952 0.0810 0.3051 0.097 Uiso 1 1 calc R
C3 C 1.032(2) 0.1295(7) 0.2376(13) 0.075(9) Uani 1 1 d .
H3A H 1.0184 0.1499 0.2173 0.090 Uiso 1 1 calc R
H3B H 1.0915 0.1209 0.2247 0.090 Uiso 1 1 calc R
C4 C 1.039(2) 0.1346(6) 0.3059(13) 0.063(8) Uani 1 1 d .
H4A H 1.0964 0.1464 0.3184 0.075 Uiso 1 1 calc R
H4B H 0.9843 0.1467 0.3180 0.075 Uiso 1 1 calc R
C5 C 1.059(2) 0.0221(9) 0.3420(17) 0.088(11) Uani 1 1 d .
H5A H 1.0577 0.0010 0.3609 0.106 Uiso 1 1 calc R
H5B H 1.1094 0.0350 0.3612 0.106 Uiso 1 1 calc R
C6 C 1.073(2) 0.0185(8) 0.2793(16) 0.078(9) Uani 1 1 d .
H6A H 1.0290 0.0026 0.2623 0.094 Uiso 1 1 calc R
H6B H 1.1374 0.0106 0.2748 0.094 Uiso 1 1 calc R
N1 N 0.9532(16) 0.1059(6) 0.2257(10) 0.068(7) Uani 1 1 d .
H1C H 0.9590 0.0967 0.1903 0.082 Uiso 1 1 calc R
H1D H 0.8973 0.1166 0.2245 0.082 Uiso 1 1 calc R
N2 N 0.8410(15) 0.0902(6) 0.3225(12) 0.071(7) Uani 1 1 d .
H2C H 0.8510 0.0900 0.3619 0.086 Uiso 1 1 calc R
H2D H 0.8307 0.1109 0.3108 0.086 Uiso 1 1 calc R
N3 N 1.0599(13) 0.0497(6) 0.2472(10) 0.057(6) Uani 1 1 d .
H3C H 1.0445 0.0461 0.2088 0.069 Uiso 1 1 calc R
H3D H 1.1134 0.0617 0.2507 0.069 Uiso 1 1 calc R
N4 N 0.9696(19) 0.0380(6) 0.3457(9) 0.072(7) Uani 1 1 d .
H4C H 0.9667 0.0469 0.3817 0.087 Uiso 1 1 calc R
H4D H 0.9221 0.0234 0.3407 0.087 Uiso 1 1 calc R
N5 N 0.8607(15) 0.0462(6) 0.2371(11) 0.064(6) Uani 1 1 d .
H5C H 0.8738 0.0475 0.1990 0.077 Uiso 1 1 calc R
H5D H 0.8647 0.0253 0.2483 0.077 Uiso 1 1 calc R
N6 N 1.0406(14) 0.1010(5) 0.3320(9) 0.057(6) Uani 1 1 d .
H6C H 1.0233 0.1019 0.3693 0.068 Uiso 1 1 calc R
H6D H 1.1001 0.0929 0.3325 0.068 Uiso 1 1 calc R
Co2 Co 0.09368(18) 0.28443(7) 0.26348(12) 0.0341(6) Uani 1 1 d .
C7 C 0.0073(16) 0.2236(6) 0.2512(10) 0.044(6) Uani 1 1 d .
H7A H 0.0608 0.2101 0.2646 0.053 Uiso 1 1 calc R
H7B H -0.0391 0.2101 0.2294 0.053 Uiso 1 1 calc R
C8 C -0.0366(16) 0.2386(6) 0.3031(11) 0.052(6) Uani 1 1 d .
H8A H -0.0974 0.2484 0.2909 0.062 Uiso 1 1 calc R
H8B H -0.0470 0.2221 0.3326 0.062 Uiso 1 1 calc R
C9 C 0.2861(15) 0.2811(7) 0.3093(12) 0.058(7) Uani 1 1 d .
H9A H 0.3361 0.2683 0.3293 0.069 Uiso 1 1 calc R
H9B H 0.3143 0.2947 0.2802 0.069 Uiso 1 1 calc R
C10 C 0.2379(17) 0.3018(6) 0.3525(10) 0.046(6) Uani 1 1 d .
H10A H 0.2174 0.2888 0.3849 0.056 Uiso 1 1 calc R
H10B H 0.2802 0.3187 0.3681 0.056 Uiso 1 1 calc R
C11 C 0.062(3) 0.3234(9) 0.1647(15) 0.094(12) Uani 1 1 d .
H11A H 0.0858 0.3407 0.1405 0.113 Uiso 1 1 calc R
H11B H 0.0269 0.3084 0.1389 0.113 Uiso 1 1 calc R
C12 C 0.0034(19) 0.3362(9) 0.2022(14) 0.078(10) Uani 1 1 d .
H12A H -0.0555 0.3426 0.1809 0.093 Uiso 1 1 calc R
H12B H 0.0322 0.3555 0.2202 0.093 Uiso 1 1 calc R
N7 N 0.0393(14) 0.2493(5) 0.2138(8) 0.048(5) Uani 1 1 d .
H7C H -0.0101 0.2568 0.1906 0.058 Uiso 1 1 calc R
H7D H 0.0835 0.2415 0.1906 0.058 Uiso 1 1 calc R
N8 N -0.0173(12) 0.3129(5) 0.2481(9) 0.050(5) Uani 1 1 d .
H8C H -0.0686 0.3009 0.2363 0.060 Uiso 1 1 calc R
H8D H -0.0301 0.3235 0.2812 0.060 Uiso 1 1 calc R
N9 N 0.2109(14) 0.2589(5) 0.2795(9) 0.048(5) Uani 1 1 d .
H9C H 0.1995 0.2420 0.3031 0.058 Uiso 1 1 calc R
H9D H 0.2314 0.2511 0.2456 0.058 Uiso 1 1 calc R
N10 N 0.1467(13) 0.3057(5) 0.1952(9) 0.049(5) Uani 1 1 d .
H10C H 0.1930 0.3198 0.2069 0.058 Uiso 1 1 calc R
H10D H 0.1705 0.2909 0.1710 0.058 Uiso 1 1 calc R
N11 N 0.0291(12) 0.2629(5) 0.3268(8) 0.043(5) Uani 1 1 d .
H11C H 0.0726 0.2536 0.3520 0.052 Uiso 1 1 calc R
H11D H -0.0028 0.2778 0.3468 0.052 Uiso 1 1 calc R
N12 N 0.1548(11) 0.3160(5) 0.3181(7) 0.038(4) Uani 1 1 d .
H12C H 0.1741 0.3332 0.2977 0.046 Uiso 1 1 calc R
H12D H 0.1121 0.3230 0.3430 0.046 Uiso 1 1 calc R
N13 N 0.8295(19) 0.1137(6) 0.0319(12) 0.076(7) Uiso 1 1 d .
C13 C 0.852(3) 0.1220(9) -0.0267(16) 0.093(11) Uiso 1 1 d .
H13A H 0.9134 0.1129 -0.0339 0.112 Uiso 1 1 calc R
H13B H 0.8567 0.1454 -0.0295 0.112 Uiso 1 1 calc R
C14 C 0.749(4) 0.1291(13) 0.055(2) 0.142(18) Uiso 1 1 d .
H14A H 0.7367 0.1491 0.0332 0.170 Uiso 1 1 calc R
H14B H 0.7653 0.1349 0.0954 0.170 Uiso 1 1 calc R
C15 C 0.661(4) 0.1108(15) 0.053(3) 0.18(2) Uiso 1 1 d .
H15A H 0.6127 0.1235 0.0695 0.266 Uiso 1 1 calc R
H15B H 0.6711 0.0912 0.0751 0.266 Uiso 1 1 calc R
H15C H 0.6422 0.1056 0.0128 0.266 Uiso 1 1 calc R
C16 C 0.881(3) 0.0948(9) 0.0650(17) 0.094(11) Uiso 1 1 d .
H16 H 0.9376 0.0880 0.0494 0.113 Uiso 1 1 calc R
C17 C 0.782(2) 0.1107(9) -0.0733(15) 0.088(10) Uiso 1 1 d .
H17A H 0.7750 0.0876 -0.0703 0.132 Uiso 1 1 calc R
H17B H 0.8046 0.1161 -0.1110 0.132 Uiso 1 1 calc R
H17C H 0.7221 0.1210 -0.0688 0.132 Uiso 1 1 calc R
O62 O 0.8681(19) 0.0843(7) 0.1142(12) 0.108(8) Uiso 1 1 d .
N14 N 0.8948(16) 0.1104(5) 0.7612(10) 0.060(6) Uiso 1 1 d .
C18 C 0.8108(19) 0.1176(7) 0.7379(12) 0.058(7) Uiso 1 1 d .
H18 H 0.7802 0.1013 0.7157 0.069 Uiso 1 1 calc R
C19 C 0.951(2) 0.1346(8) 0.7965(15) 0.081(9) Uiso 1 1 d .
H19A H 0.9938 0.1235 0.8250 0.097 Uiso 1 1 calc R
H19B H 0.9086 0.1480 0.8180 0.097 Uiso 1 1 calc R
C20 C 1.009(3) 0.1560(9) 0.7589(16) 0.098(11) Uiso 1 1 d .
H20A H 1.0682 0.1457 0.7526 0.147 Uiso 1 1 calc R
H20B H 1.0202 0.1765 0.7784 0.147 Uiso 1 1 calc R
H20C H 0.9740 0.1596 0.7218 0.147 Uiso 1 1 calc R
C21 C 0.931(3) 0.0780(9) 0.7612(16) 0.095(11) Uiso 1 1 d .
H21A H 0.9974 0.0792 0.7518 0.114 Uiso 1 1 calc R
H21B H 0.8972 0.0663 0.7294 0.114 Uiso 1 1 calc R
O63 O 0.7660(13) 0.1435(5) 0.7414(8) 0.064(5) Uiso 1 1 d .
C22 C 0.927(3) 0.0589(10) 0.8139(17) 0.106(12) Uiso 1 1 d .
H22A H 0.9831 0.0457 0.8192 0.159 Uiso 1 1 calc R
H22B H 0.8717 0.0451 0.8105 0.159 Uiso 1 1 calc R
H22C H 0.9229 0.0730 0.8472 0.159 Uiso 1 1 calc R
N15 N 0.220(2) 0.0642(8) 0.7004(15) 0.101(9) Uiso 1 1 d .
C27 C 0.174(4) 0.0398(14) 0.674(3) 0.151(19) Uiso 1 1 d .
H27 H 0.1700 0.0387 0.6327 0.181 Uiso 1 1 calc R
C40 C 0.241(8) 0.118(3) 0.688(5) 0.33(6) Uiso 1 1 d .
H40A H 0.1760 0.1138 0.6963 0.496 Uiso 1 1 calc R
H40B H 0.2424 0.1361 0.6611 0.496 Uiso 1 1 calc R
H40C H 0.2758 0.1243 0.7245 0.496 Uiso 1 1 calc R
C41 C 0.286(9) 0.088(3) 0.662(6) 0.39(7) Uiso 1 1 d .
H41A H 0.3537 0.0861 0.6727 0.467 Uiso 1 1 calc R
H41B H 0.2732 0.0862 0.6199 0.467 Uiso 1 1 calc R
C42 C 0.228(6) 0.071(2) 0.765(4) 0.27(4) Uiso 1 1 d .
H42A H 0.1863 0.0558 0.7832 0.320 Uiso 1 1 calc R
H42B H 0.2001 0.0926 0.7701 0.320 Uiso 1 1 calc R
C43 C 0.331(6) 0.071(2) 0.805(4) 0.28(4) Uiso 1 1 d .
H43A H 0.3284 0.0856 0.8370 0.424 Uiso 1 1 calc R
H43B H 0.3810 0.0771 0.7804 0.424 Uiso 1 1 calc R
H43C H 0.3431 0.0492 0.8195 0.424 Uiso 1 1 calc R
O64 O 0.1340(18) 0.0165(7) 0.7049(11) 0.101(8) Uiso 1 1 d .
N16 N 0.517(3) 0.0748(11) 0.8460(18) 0.138(14) Uiso 1 1 d D
C29 C 0.496(3) 0.1068(10) 0.8534(18) 0.101(12) Uiso 1 1 d .
H29 H 0.4541 0.1127 0.8817 0.122 Uiso 1 1 calc R
C30 C 0.495(4) 0.0492(13) 0.888(2) 0.148(19) Uiso 1 1 d .
H30A H 0.4561 0.0339 0.8644 0.178 Uiso 1 1 calc R
H30B H 0.4522 0.0595 0.9138 0.178 Uiso 1 1 calc R
C33 C 0.571(4) 0.0622(14) 0.783(2) 0.149(19) Uiso 1 1 d D
H33A H 0.5490 0.0407 0.7709 0.179 Uiso 1 1 calc R
H33B H 0.5564 0.0772 0.7505 0.179 Uiso 1 1 calc R
C34 C 0.668(3) 0.062(2) 0.800(3) 0.25(4) Uiso 1 1 d D
C44 C 0.566(6) 0.025(2) 0.933(4) 0.26(4) Uiso 1 1 d .
H44A H 0.5531 0.0029 0.9243 0.390 Uiso 1 1 calc R
H44B H 0.5534 0.0296 0.9733 0.390 Uiso 1 1 calc R
H44C H 0.6315 0.0300 0.9272 0.390 Uiso 1 1 calc R
O65 O 0.5299(19) 0.1274(7) 0.8240(12) 0.107(8) Uiso 1 1 d .
N17 N 0.6349(16) 0.9241(5) 0.7495(10) 0.059(6) Uiso 1 1 d .
C25 C 0.697(2) 0.9037(8) 0.7290(13) 0.068(8) Uiso 1 1 d .
H25 H 0.6821 0.8817 0.7263 0.082 Uiso 1 1 calc R
C26 C 0.657(3) 0.9597(10) 0.7594(19) 0.113(13) Uiso 1 1 d .
H26A H 0.6929 0.9670 0.7271 0.135 Uiso 1 1 calc R
H26B H 0.5965 0.9712 0.7563 0.135 Uiso 1 1 calc R
C45 C 0.488(4) 0.9203(13) 0.806(2) 0.139(17) Uiso 1 1 d .
H45A H 0.5096 0.9385 0.8271 0.167 Uiso 1 1 calc R
H45B H 0.4310 0.9106 0.8137 0.167 Uiso 1 1 calc R
C46 C 0.538(4) 0.9088(13) 0.765(2) 0.140(17) Uiso 1 1 d .
H46A H 0.4972 0.9088 0.7292 0.167 Uiso 1 1 calc R
H46B H 0.5508 0.8863 0.7751 0.167 Uiso 1 1 calc R
C47 C 0.705(3) 0.9697(10) 0.8114(18) 0.108(13) Uiso 1 1 d .
H47A H 0.6627 0.9700 0.8425 0.162 Uiso 1 1 calc R
H47B H 0.7307 0.9911 0.8062 0.162 Uiso 1 1 calc R
H47C H 0.7567 0.9549 0.8212 0.162 Uiso 1 1 calc R
O66 O 0.7757(17) 0.9136(6) 0.7130(10) 0.088(7) Uiso 1 1 d .
N18 N 0.302(4) 0.1843(13) 0.414(2) 0.172(18) Uiso 1 1 d D
C32 C 0.186(3) 0.1944(12) 0.406(2) 0.127(15) Uiso 1 1 d .
H32A H 0.1512 0.1775 0.3844 0.152 Uiso 1 1 calc R
H32B H 0.1608 0.1958 0.4450 0.152 Uiso 1 1 calc R
C51 C 0.265(9) 0.160(4) 0.460(5) 0.49(10) Uiso 1 1 d D
H51A H 0.2026 0.1666 0.4705 0.593 Uiso 1 1 calc R
H51B H 0.2593 0.1386 0.4422 0.593 Uiso 1 1 calc R
C50 C 0.325(8) 0.157(3) 0.513(3) 0.34(6) Uiso 1 1 d D
H50A H 0.3053 0.1728 0.5408 0.504 Uiso 1 1 calc R
H50B H 0.3895 0.1612 0.5041 0.504 Uiso 1 1 calc R
H50C H 0.3193 0.1357 0.5285 0.504 Uiso 1 1 calc R
C52 C 0.1741(17) 0.2203(6) 0.3810(10) 0.045(5) Uiso 1 1 d .
H52A H 0.1075 0.2254 0.3777 0.068 Uiso 1 1 calc R
H52B H 0.1974 0.2187 0.3423 0.068 Uiso 1 1 calc R
H52C H 0.2082 0.2370 0.4028 0.068 Uiso 1 1 calc R
C53 C 0.693(5) 0.1728(17) 0.371(3) 0.19(3) Uiso 1 1 d .
N20 N 0.706(3) 0.1894(12) 0.285(2) 0.163(17) Uiso 1 1 d .
C54 C 0.765(4) 0.1778(16) 0.243(3) 0.16(2) Uiso 1 1 d .
O67 O 0.798(2) 0.1511(9) 0.2570(15) 0.141(11) Uiso 1 1 d .
C57 C 0.610(5) 0.2795(17) 0.114(3) 0.19(3) Uiso 1 1 d .
C55 C 0.705(10) 0.279(3) 0.162(6) 0.35(6) Uiso 1 1 d .
C56 C 0.832(9) 0.265(3) 0.145(5) 0.30(6) Uiso 1 1 d .
O68 O 0.724(3) 0.2612(10) 0.1120(18) 0.159(13) Uiso 1 1 d .
C23 C 0.852(2) 0.2740(7) 0.1758(13) 0.054(7) Uiso 1 1 d .
O69 O 0.974(2) 0.0173(8) 0.1440(14) 0.132(10) Uiso 1 1 d .
O72 O 0.885(9) 0.992(3) 0.063(6) 0.24(5) Uiso 0.50 1 d P
H72 H 0.9123 0.9770 0.0795 0.362 Uiso 0.50 1 calc PR
O70 O 0.938(2) 0.1055(7) 0.4360(13) 0.043(7) Uiso 0.50 1 d P
O71 O 0.892(3) 0.1168(10) 0.5248(18) 0.069(10) Uiso 0.50 1 d P
H71 H 0.8688 0.1145 0.4911 0.104 Uiso 0.50 1 calc PR
C59 C 0.806(9) 0.993(3) 0.074(5) 0.36(7) Uiso 1 1 d .
H59A H 0.7993 0.9820 0.1109 0.546 Uiso 1 1 calc R
H59B H 0.7687 0.9812 0.0434 0.546 Uiso 1 1 calc R
H59C H 0.7838 1.0145 0.0759 0.546 Uiso 1 1 calc R
C60 C 0.815(6) 0.121(2) 0.566(4) 0.26(4) Uiso 1 1 d .
H60A H 0.7942 0.1434 0.5653 0.390 Uiso 1 1 calc R
H60B H 0.8385 0.1156 0.6054 0.390 Uiso 1 1 calc R
H60C H 0.7621 0.1073 0.5544 0.390 Uiso 1 1 calc R

loop_
_atom_site_aniso_label
_atom_site_aniso_U_11
_atom_site_aniso_U_22
_atom_site_aniso_U_33
_atom_site_aniso_U_23
_atom_site_aniso_U_13
_atom_site_aniso_U_12
O1 0.020(7) 0.085(12) 0.014(6) 0.009(7) 0.007(5) -0.007(7)
O2 0.017(7) 0.071(11) 0.037(8) 0.001(7) 0.005(6) -0.008(7)
O3 0.051(9) 0.045(9) 0.036(8) -0.006(7) -0.003(7) 0.004(7)
O4 0.026(7) 0.037(8) 0.038(8) -0.003(6) 0.002(6) -0.002(6)
O5 0.022(7) 0.052(9) 0.035(8) -0.010(7) -0.001(6) 0.012(6)
O6 0.028(7) 0.041(8) 0.041(8) 0.010(7) 0.003(6) 0.002(6)
O7 0.028(8) 0.098(14) 0.037(9) -0.010(9) 0.013(7) 0.004(8)
O8 0.045(9) 0.056(10) 0.027(8) -0.008(7) 0.009(6) 0.012(7)
O9 0.032(8) 0.031(8) 0.048(9) 0.003(6) -0.002(6) 0.007(6)
O10 0.033(8) 0.047(9) 0.053(10) 0.010(7) 0.011(7) 0.007(7)
O11 0.032(8) 0.054(10) 0.040(8) 0.012(7) 0.013(6) 0.004(7)
O12 0.042(9) 0.040(8) 0.037(8) -0.007(7) 0.001(7) 0.009(7)
O13 0.036(8) 0.071(11) 0.025(8) 0.012(7) -0.001(6) 0.004(8)
O14 0.045(9) 0.085(13) 0.032(8) -0.006(8) 0.005(7) 0.005(9)
O15 0.029(8) 0.094(13) 0.036(9) -0.005(8) 0.015(7) 0.017(8)
O16 0.054(10) 0.039(9) 0.040(9) -0.014(7) 0.002(7) 0.015(7)
O17 0.028(8) 0.074(11) 0.032(8) 0.012(7) 0.009(6) 0.024(7)
O18 0.035(9) 0.091(14) 0.050(10) 0.023(9) 0.010(7) -0.011(9)
O19 0.024(7) 0.052(9) 0.047(9) 0.012(7) 0.000(6) 0.014(7)
O20 0.035(8) 0.041(9) 0.046(9) -0.007(7) 0.002(7) -0.001(7)
O21 0.081(13) 0.039(10) 0.085(14) -0.006(9) -0.012(11) 0.018(9)
O22 0.029(8) 0.044(9) 0.059(10) 0.006(8) 0.003(7) -0.001(7)
O23 0.022(7) 0.062(10) 0.041(9) -0.006(7) -0.001(6) -0.005(7)
O24 0.063(12) 0.054(11) 0.084(14) 0.024(10) 0.006(10) -0.006(9)
O25 0.063(11) 0.054(10) 0.043(9) -0.001(8) 0.007(8) -0.015(8)
O26 0.027(7) 0.070(11) 0.027(7) -0.014(7) 0.005(6) -0.013(7)
O27 0.012(6) 0.060(10) 0.037(8) -0.012(7) 0.008(5) -0.001(6)
O28 0.032(7) 0.044(8) 0.020(7) -0.006(6) -0.008(5) 0.020(6)
O29 0.043(9) 0.074(11) 0.025(8) -0.002(7) 0.005(6) -0.005(8)
O30 0.017(6) 0.037(8) 0.029(7) 0.002(6) -0.001(5) 0.000(5)
O31 0.058(11) 0.046(10) 0.054(10) -0.003(8) -0.004(8) -0.001(8)
O32 0.039(9) 0.073(11) 0.037(9) -0.001(8) -0.008(7) 0.025(8)
O33 0.024(8) 0.129(18) 0.046(10) 0.014(10) -0.006(7) 0.019(9)
O34 0.073(13) 0.062(12) 0.062(12) -0.028(9) 0.004(9) -0.030(10)
O35 0.013(6) 0.054(9) 0.030(7) 0.003(6) 0.012(5) 0.001(6)
O36 0.084(14) 0.070(13) 0.046(10) -0.005(9) -0.015(9) -0.025(11)
O37 0.116(16) 0.042(10) 0.037(9) -0.001(8) -0.012(10) -0.008(10)
O38 0.098(15) 0.064(12) 0.047(11) -0.011(9) 0.015(10) -0.003(11)
O39 0.020(13) 0.036(15) 0.033(15) 0.003(12) -0.016(11) -0.017(11)
O40 0.15(2) 0.063(13) 0.039(10) -0.005(9) 0.002(11) -0.026(13)
O41 0.082(13) 0.059(11) 0.036(9) 0.005(8) 0.009(9) -0.006(10)
O42 0.098(17) 0.086(16) 0.22(3) 0.099(19) 0.12(2) 0.046(14)
O43 0.072(13) 0.044(10) 0.084(14) -0.013(9) 0.020(10) -0.011(9)
O44 0.071(14) 0.089(16) 0.22(3) 0.116(19) 0.079(17) 0.046(13)
O45 0.087(17) 0.101(19) 0.27(4) 0.12(2) 0.10(2) 0.057(15)
O46 0.14(2) 0.095(18) 0.12(2) -0.068(16) -0.079(18) 0.041(16)
O47 0.18(3) 0.086(16) 0.088(16) -0.054(13) -0.085(17) 0.070(17)
O48 0.13(2) 0.20(3) 0.048(12) -0.048(15) 0.033(13) -0.11(2)
O49 0.14(2) 0.11(2) 0.102(19) 0.009(15) -0.025(16) 0.087(18)
O50 0.060(19) 0.029(15) 0.022(14) -0.010(11) 0.004(13) -0.001(13)
O51 0.13(2) 0.17(3) 0.066(14) -0.048(16) 0.034(14) -0.09(2)
O52 0.18(3) 0.052(13) 0.071(15) 0.014(11) -0.006(15) -0.017(14)
O53 0.102(19) 0.18(3) 0.069(15) -0.049(16) 0.004(13) -0.070(18)
O54 0.016(12) 0.010(12) 0.058(18) -0.006(11) 0.004(12) -0.004(10)
O55 0.036(16) 0.028(15) 0.047(18) 0.004(13) -0.001(13) -0.010(12)
O56 0.11(2) 0.16(3) 0.13(2) -0.075(19) 0.055(17) -0.092(19)
O57 0.059(11) 0.049(10) 0.066(11) 0.010(9) 0.002(9) 0.025(8)
O58 0.031(7) 0.041(8) 0.025(7) 0.002(6) 0.004(6) 0.009(6)
O59 0.037(9) 0.097(14) 0.054(10) 0.032(10) 0.018(8) 0.026(9)
O60 0.033(8) 0.044(9) 0.044(9) -0.007(7) 0.001(7) 0.008(7)
O61 0.036(8) 0.051(10) 0.047(9) 0.001(7) 0.004(7) -0.012(7)
O73 0.17(3) 0.081(16) 0.094(17) -0.063(14) -0.063(17) 0.045(16)
Si1 0.017(2) 0.033(3) 0.022(3) -0.001(2) 0.0004(19) -0.001(2)
Si2 0.032(4) 0.026(4) 0.027(4) 0.004(3) 0.001(3) -0.004(3)
W1 0.0228(4) 0.0452(5) 0.0334(4) -0.0045(4) -0.0065(3) 0.0069(4)
W2 0.0256(4) 0.0530(5) 0.0254(4) -0.0024(4) 0.0015(3) -0.0028(4)
W3 0.0191(4) 0.0501(5) 0.0342(5) -0.0084(4) 0.0025(3) 0.0021(4)
W4 0.0311(4) 0.0578(6) 0.0268(4) 0.0062(4) 0.0022(3) 0.0056(4)
W5 0.0388(5) 0.0384(5) 0.0359(5) -0.0083(4) -0.0030(4) 0.0047(4)
W6 0.0348(5) 0.0371(5) 0.0384(5) 0.0008(4) 0.0068(4) -0.0036(4)
W7 0.0199(4) 0.0732(7) 0.0309(5) 0.0066(4) -0.0029(3) 0.0010(4)
W8 0.0363(5) 0.0495(5) 0.0349(5) 0.0051(4) 0.0052(4) 0.0173(4)
W9 0.0225(4) 0.0788(7) 0.0338(5) 0.0154(5) 0.0068(3) 0.0051(4)
W10 0.0403(5) 0.0358(5) 0.0463(5) -0.0066(4) -0.0035(4) 0.0058(4)
W11 0.0356(5) 0.0521(6) 0.0383(5) -0.0077(4) -0.0034(4) -0.0138(4)
W12 0.0443(5) 0.0528(6) 0.0432(5) 0.0111(4) 0.0037(4) -0.0132(4)
W13 0.0410(5) 0.0508(6) 0.0471(6) 0.0058(5) -0.0037(4) -0.0051(4)
W14 0.0451(6) 0.0781(8) 0.0449(6) -0.0088(5) 0.0059(5) -0.0174(5)
W15 0.0524(6) 0.0605(7) 0.0585(7) -0.0117(5) -0.0144(5) 0.0116(5)
W16 0.1370(12) 0.0335(5) 0.0373(6) 0.0087(4) 0.0080(6) -0.0187(6)
W17 0.0780(8) 0.0320(5) 0.0676(7) -0.0098(5) 0.0300(6) -0.0094(5)
W18 0.0856(8) 0.0546(6) 0.0325(5) 0.0105(5) 0.0180(5) 0.0129(6)
Co1 0.0312(16) 0.058(2) 0.0478(18) 0.0015(15) 0.0058(13) -0.0051(14)
C1 0.042(18) 0.16(4) 0.13(3) -0.03(3) 0.009(19) -0.04(2)
C2 0.026(13) 0.12(3) 0.10(3) 0.02(2) 0.030(15) -0.011(15)
C3 0.09(2) 0.060(18) 0.08(2) 0.000(16) 0.021(17) -0.034(17)
C4 0.060(17) 0.050(16) 0.08(2) -0.023(14) 0.033(15) -0.026(13)
C5 0.034(15) 0.11(3) 0.12(3) 0.04(2) -0.019(17) -0.002(16)
C6 0.046(17) 0.08(2) 0.11(3) -0.01(2) 0.014(17) 0.005(15)
N1 0.048(13) 0.091(18) 0.065(15) 0.021(13) 0.001(11) 0.008(12)
N2 0.051(14) 0.064(15) 0.10(2) 0.007(14) 0.024(13) -0.001(11)
N3 0.028(10) 0.077(16) 0.067(14) 0.010(12) 0.009(9) -0.010(10)
N4 0.097(19) 0.090(18) 0.029(11) 0.017(11) -0.005(11) -0.009(15)
N5 0.058(14) 0.062(15) 0.073(16) -0.008(12) 0.010(12) -0.015(11)
N6 0.039(11) 0.070(15) 0.061(14) -0.016(11) 0.009(10) -0.013(10)
Co2 0.0232(13) 0.0462(17) 0.0328(15) -0.0098(13) 0.0011(11) -0.0017(12)
C7 0.037(12) 0.052(14) 0.042(13) -0.009(11) -0.004(10) -0.019(11)
C8 0.036(13) 0.058(16) 0.063(16) -0.021(13) 0.012(11) -0.009(11)
C9 0.016(11) 0.09(2) 0.064(16) -0.026(15) -0.003(10) -0.011(12)
C10 0.049(14) 0.046(14) 0.043(13) -0.014(11) 0.001(11) -0.005(11)
C11 0.10(3) 0.10(3) 0.08(2) 0.04(2) 0.01(2) 0.03(2)
C12 0.040(15) 0.11(3) 0.08(2) 0.040(19) 0.029(15) 0.025(16)
N7 0.045(12) 0.057(13) 0.044(11) -0.022(10) 0.007(9) -0.003(10)
N8 0.025(9) 0.077(15) 0.048(12) -0.009(10) -0.005(8) 0.002(9)
N9 0.049(12) 0.048(12) 0.046(12) -0.009(9) -0.009(9) -0.001(9)
N10 0.035(10) 0.062(13) 0.050(12) -0.006(10) 0.005(9) -0.004(9)
N11 0.033(10) 0.058(12) 0.040(10) -0.002(9) 0.018(8) -0.002(9)
N12 0.024(9) 0.061(12) 0.031(9) -0.018(8) 0.012(7) -0.002(8)

loop_
_atom_type_symbol
_atom_type_description
_atom_type_scat_dispersion_real
_atom_type_scat_dispersion_imag
_atom_type_scat_source
C C 0.0033 0.0016 'International Tables Vol C Tables 4.2.6.8 and 6.1.1.4'
H H 0.0000 0.0000 'International Tables Vol C Tables 4.2.6.8 and 6.1.1.4'
N N 0.0061 0.0033 'International Tables Vol C Tables 4.2.6.8 and 6.1.1.4'
O O 0.0106 0.0060 'International Tables Vol C Tables 4.2.6.8 and 6.1.1.4'
Si Si 0.0817 0.0704 'International Tables Vol C Tables 4.2.6.8 and 6.1.1.4'
Co Co 0.3494 0.9721 'International Tables Vol C Tables 4.2.6.8 and 6.1.1.4'
W W -0.8490 6.8722 'International Tables Vol C Tables 4.2.6.8 and 6.1.1.4'

loop_
_geom_angle_atom_site_label_1
_geom_angle_atom_site_label_2
_geom_angle_atom_site_label_3
_geom_angle
_geom_angle_site_symmetry_1
_geom_angle_site_symmetry_3
W9 O1 W7 151.4(8) . .
W2 O2 W7 121.3(8) . .
W6 O3 W5 121.3(8) . .
W6 O4 W3 152.3(8) . .
W2 O5 W3 148.7(8) . .
W6 O6 W2 152.1(8) . .
W4 O8 W5 151.5(8) . .
W5 O9 W1 152.0(8) . .
W6 O10 W8 121.0(8) . .
W9 O11 W8 150.6(9) . .
W1 O12 W10 123.3(8) . .
W12 O13 W4 123.3(7) . .
W9 O15 W4 120.6(7) . .
W5 O16 W8 122.0(7) . .
W7 O17 W8 154.0(8) . .
W9 O18 W12 122.8(8) . .
W1 O19 W4 150.3(8) . .
W11 O20 W10 146.5(8) . .
W12 O22 W10 153.6(9) . .
W11 O23 W7 122.8(7) . .
W2 O26 W11 120.2(7) . .
W3 O27 W1 122.1(6) . .
Si1 O28 W1 124.6(7) . .
Si1 O28 W3 124.0(7) . .
W1 O28 W3 90.9(5) . .
Si1 O28 W10 124.8(8) . .
W1 O28 W10 91.0(4) . .
W3 O28 W10 91.5(4) . .
Si1 O30 W2 124.1(7) . .
Si1 O30 W7 123.8(7) . .
W2 O30 W7 91.9(4) . .
Si1 O30 W11 123.5(7) . .
W2 O30 W11 92.8(5) . .
W7 O30 W11 91.5(4) . .
Si1 O35 W9 125.1(7) . .
Si1 O35 W4 123.9(7) . .
W9 O35 W4 92.6(4) . .
Si1 O35 W12 123.0(7) . .
W9 O35 W12 91.5(4) . .
W4 O35 W12 91.1(5) . .
W15 O37 W13 136.7(10) . .
W14 O38 W15 139.0(11) . .
Si2 O39 W13 124.0(14) . 3_676
Si2 O39 W18 118.5(12) . 3_676
W13 O39 W18 98.5(9) 3_676 3_676
Si2 O39 W17 117.2(12) . .
W13 O39 W17 97.7(9) 3_676 .
W18 O39 W17 95.2(10) 3_676 .
W14 O41 W13 138.3(10) . .
W13 O42 W18 137.9(17) . .
W17 O44 W18 136.2(14) . 3_676
W13 O45 W17 135.9(19) 3_676 .
W14 O46 W18 134.0(16) . 3_676
W14 O47 W16 135.2(17) . 3_676
W17 O48 W16 140.5(13) . .
Si2 O50 O55 60.3(14) . .
Si2 O50 O54 60.1(13) . 3_676
O55 O50 O54 98.5(18) . 3_676
Si2 O50 W14 123.8(15) . .
O55 O50 W14 63.5(12) . .
O54 O50 W14 131.9(16) 3_676 .
Si2 O50 W15 124.5(15) . .
O55 O50 W15 132.1(16) . .
O54 O50 W15 64.5(11) 3_676 .
W14 O50 W15 94.0(10) . .
Si2 O50 W13 121.1(14) . .
O55 O50 W13 127.4(16) . .
O54 O50 W13 129.0(16) 3_676 .
W14 O50 W13 92.1(10) . .
W15 O50 W13 92.6(10) . .
W15 O51 W16 138.4(18) . .
W15 O53 W17 136.2(16) . .
Si2 O54 O50 53.7(12) . 3_676
Si2 O54 W15 125.3(12) . 3_676
O50 O54 W15 71.7(13) 3_676 3_676
Si2 O54 W17 118.5(14) . 3_676
O50 O54 W17 131.9(16) 3_676 3_676
W15 O54 W17 97.4(9) 3_676 3_676
Si2 O54 W16 118.7(12) . 3_676
O50 O54 W16 133.1(16) 3_676 3_676
W15 O54 W16 96.4(10) 3_676 3_676
W17 O54 W16 93.9(8) 3_676 3_676
Si2 O55 O50 54.2(13) . .
Si2 O55 W14 127.0(15) . .
O50 O55 W14 72.8(14) . .
Si2 O55 W16 117.7(14) . 3_676
O50 O55 W16 135.7(17) . 3_676
W14 O55 W16 98.3(10) . 3_676
Si2 O55 W18 116.7(13) . 3_676
O50 O55 W18 130.9(17) . 3_676
W14 O55 W18 97.4(11) . 3_676
W16 O55 W18 92.8(10) 3_676 3_676
Si1 O58 W5 124.4(7) . .
Si1 O58 W6 124.2(7) . .
W5 O58 W6 92.0(5) . .
Si1 O58 W8 123.4(7) . .
W5 O58 W8 91.9(5) . .
W6 O58 W8 91.3(5) . .
W10 O60 W3 120.9(7) . .
W11 O61 W12 151.5(8) . .
W18 O73 W16 140.7(14) . .
O28 Si1 O35 110.1(7) . .
O28 Si1 O58 109.3(7) . .
O35 Si1 O58 108.5(7) . .
O28 Si1 O30 109.4(7) . .
O35 Si1 O30 109.7(7) . .
O58 Si1 O30 109.9(7) . .
O50 Si2 O50 179.996(5) . 3_676
O50 Si2 O55 114.6(14) . 3_676
O50 Si2 O55 65.4(14) 3_676 3_676
O50 Si2 O55 65.4(14) . .
O50 Si2 O55 114.6(14) 3_676 .
O55 Si2 O55 179.996(12) 3_676 .
O50 Si2 O54 66.2(12) . 3_676
O50 Si2 O54 113.8(12) 3_676 3_676
O55 Si2 O54 74.3(13) 3_676 3_676
O55 Si2 O54 105.7(13) . 3_676
O50 Si2 O54 113.8(12) . .
O50 Si2 O54 66.2(12) 3_676 .
O55 Si2 O54 105.7(13) 3_676 .
O55 Si2 O54 74.3(13) . .
O54 Si2 O54 179.997(11) 3_676 .
O50 Si2 O39 69.1(13) . 3_676
O50 Si2 O39 110.9(13) 3_676 3_676
O55 Si2 O39 74.6(13) 3_676 3_676
O55 Si2 O39 105.4(13) . 3_676
O54 Si2 O39 105.9(13) 3_676 3_676
O54 Si2 O39 74.1(13) . 3_676
O50 Si2 O39 110.9(13) . .
O50 Si2 O39 69.1(13) 3_676 .
O55 Si2 O39 105.4(13) 3_676 .
O55 Si2 O39 74.6(13) . .
O54 Si2 O39 74.1(13) 3_676 .
O54 Si2 O39 105.9(13) . .
O39 Si2 O39 179.998(10) 3_676 .
O32 W1 O12 101.7(7) . .
O32 W1 O19 101.7(7) . .
O12 W1 O19 89.1(7) . .
O32 W1 O27 99.9(7) . .
O12 W1 O27 88.1(6) . .
O19 W1 O27 158.3(6) . .
O32 W1 O9 101.2(7) . .
O12 W1 O9 157.1(6) . .
O19 W1 O9 86.0(6) . .
O27 W1 O9 88.3(6) . .
O32 W1 O28 171.5(6) . .
O12 W1 O28 73.1(5) . .
O19 W1 O28 85.2(6) . .
O27 W1 O28 73.5(5) . .
O9 W1 O28 84.2(5) . .
O29 W2 O6 103.1(7) . .
O29 W2 O5 99.4(7) . .
O6 W2 O5 87.1(6) . .
O29 W2 O2 101.8(7) . .
O6 W2 O2 88.9(6) . .
O5 W2 O2 158.8(6) . .
O29 W2 O26 97.6(7) . .
O6 W2 O26 159.1(6) . .
O5 W2 O26 86.9(6) . .
O2 W2 O26 89.5(6) . .
O29 W2 O30 170.6(6) . .
O6 W2 O30 85.3(5) . .
O5 W2 O30 85.2(5) . .
O2 W2 O30 73.7(5) . .
O26 W2 O30 74.3(5) . .
O7 W3 O27 102.4(6) . .
O7 W3 O4 100.7(7) . .
O27 W3 O4 90.7(6) . .
O7 W3 O60 100.4(8) . .
O27 W3 O60 88.4(6) . .
O4 W3 O60 158.6(6) . .
O7 W3 O5 99.8(7) . .
O27 W3 O5 157.7(5) . .
O4 W3 O5 86.2(6) . .
O60 W3 O5 86.6(6) . .
O7 W3 O28 172.8(7) . .
O27 W3 O28 73.5(5) . .
O4 W3 O28 85.5(5) . .
O60 W3 O28 73.8(5) . .
O5 W3 O28 84.3(5) . .
O14 W4 O8 102.3(7) . .
O14 W4 O13 100.3(7) . .
O8 W4 O13 157.3(6) . .
O14 W4 O19 101.9(7) . .
O8 W4 O19 86.4(6) . .
O13 W4 O19 87.5(6) . .
O14 W4 O15 99.9(7) . .
O8 W4 O15 90.9(7) . .
O13 W4 O15 86.6(7) . .
O19 W4 O15 158.0(6) . .
O14 W4 O35 170.0(6) . .
O8 W4 O35 84.6(5) . .
O13 W4 O35 73.1(5) . .
O19 W4 O35 85.5(5) . .
O15 W4 O35 72.6(5) . .
O31 W5 O9 102.7(7) . .
O31 W5 O8 101.1(7) . .
O9 W5 O8 85.5(6) . .
O31 W5 O16 99.2(7) . .
O9 W5 O16 158.1(6) . .
O8 W5 O16 89.2(7) . .
O31 W5 O3 100.8(7) . .
O9 W5 O3 89.6(6) . .
O8 W5 O3 158.1(6) . .
O16 W5 O3 87.4(7) . .
O31 W5 O58 170.4(6) . .
O9 W5 O58 84.9(5) . .
O8 W5 O58 85.2(5) . .
O16 W5 O58 73.5(5) . .
O3 W5 O58 73.1(5) . .
O25 W6 O6 102.0(7) . .
O25 W6 O4 101.4(7) . .
O6 W6 O4 85.2(6) . .
O25 W6 O3 99.8(7) . .
O6 W6 O3 158.0(6) . .
O4 W6 O3 88.6(6) . .
O25 W6 O10 100.0(8) . .
O6 W6 O10 90.2(6) . .
O4 W6 O10 158.6(6) . .
O3 W6 O10 87.9(7) . .
O25 W6 O58 171.0(6) . .
O6 W6 O58 85.0(5) . .
O4 W6 O58 84.7(5) . .
O3 W6 O58 73.5(6) . .
O10 W6 O58 74.1(5) . .
O33 W7 O17 101.9(8) . .
O33 W7 O1 101.7(7) . .
O17 W7 O1 84.2(6) . .
O33 W7 O2 99.9(7) . .
O17 W7 O2 89.3(6) . .
O1 W7 O2 158.4(6) . .
O33 W7 O23 101.7(9) . .
O17 W7 O23 156.4(6) . .
O1 W7 O23 89.5(7) . .
O2 W7 O23 88.3(6) . .
O33 W7 O30 170.8(7) . .
O17 W7 O30 84.2(5) . .
O1 W7 O30 85.7(5) . .
O2 W7 O30 73.1(5) . .
O23 W7 O30 72.6(5) . .
O57 W8 O17 101.8(7) . .
O57 W8 O11 102.4(7) . .
O17 W8 O11 84.7(7) . .
O57 W8 O16 101.3(8) . .
O17 W8 O16 156.8(6) . .
O11 W8 O16 89.5(7) . .
O57 W8 O10 99.2(8) . .
O17 W8 O10 90.4(6) . .
O11 W8 O10 158.4(6) . .
O16 W8 O10 86.8(7) . .
O57 W8 O58 170.5(7) . .
O17 W8 O58 84.5(5) . .
O11 W8 O58 85.1(5) . .
O16 W8 O58 72.6(5) . .
O10 W8 O58 73.6(5) . .
O59 W9 O1 101.9(7) . .
O59 W9 O11 104.3(8) . .
O1 W9 O11 86.6(7) . .
O59 W9 O18 97.9(8) . .
O1 W9 O18 89.5(7) . .
O11 W9 O18 157.9(6) . .
O59 W9 O15 98.0(7) . .
O1 W9 O15 160.1(6) . .
O11 W9 O15 89.3(7) . .
O18 W9 O15 87.0(8) . .
O59 W9 O35 168.6(6) . .
O1 W9 O35 85.9(5) . .
O11 W9 O35 84.3(5) . .
O18 W9 O35 73.7(6) . .
O15 W9 O35 74.3(5) . .
O21 W10 O22 102.1(9) . .
O21 W10 O12 100.8(8) . .
O22 W10 O12 89.4(6) . .
O21 W10 O60 100.2(8) . .
O22 W10 O60 157.6(6) . .
O12 W10 O60 88.3(6) . .
O21 W10 O20 100.9(8) . .
O22 W10 O20 86.6(6) . .
O12 W10 O20 158.3(6) . .
O60 W10 O20 87.4(6) . .
O21 W10 O28 170.9(7) . .
O22 W10 O28 84.3(6) . .
O12 W10 O28 72.5(5) . .
O60 W10 O28 73.8(5) . .
O20 W10 O28 85.9(5) . .
O34 W11 O61 104.3(8) . .
O34 W11 O23 101.0(8) . .
O61 W11 O23 89.6(7) . .
O34 W11 O20 99.8(8) . .
O61 W11 O20 88.7(6) . .
O23 W11 O20 158.9(6) . .
O34 W11 O26 98.0(8) . .
O61 W11 O26 157.7(6) . .
O23 W11 O26 88.0(6) . .
O20 W11 O26 85.6(6) . .
O34 W11 O30 168.8(7) . .
O61 W11 O30 85.4(6) . .
O23 W11 O30 73.1(5) . .
O20 W11 O30 85.7(5) . .
O26 W11 O30 72.6(5) . .
O24 W12 O22 101.5(8) . .
O24 W12 O13 100.6(8) . .
O22 W12 O13 89.7(7) . .
O24 W12 O61 102.7(8) . .
O22 W12 O61 84.6(7) . .
O13 W12 O61 156.7(6) . .
O24 W12 O18 101.8(8) . .
O22 W12 O18 156.5(7) . .
O13 W12 O18 88.4(7) . .
O61 W12 O18 87.9(7) . .
O24 W12 O35 170.4(7) . .
O22 W12 O35 85.2(5) . .
O13 W12 O35 72.5(6) . .
O61 W12 O35 84.5(6) . .
O18 W12 O35 71.9(6) . .
O40 W13 O42 101.1(13) . .
O40 W13 O45 98.9(15) . 3_676
O42 W13 O45 89.0(9) . 3_676
O40 W13 O41 101.8(9) . .
O42 W13 O41 157.1(13) . .
O45 W13 O41 86.0(10) 3_676 .
O40 W13 O37 101.8(10) . .
O42 W13 O37 87.3(9) . .
O45 W13 O37 159.3(14) 3_676 .
O41 W13 O37 89.4(8) . .
O40 W13 O39 155.7(11) . 3_676
O42 W13 O39 62.9(12) . 3_676
O45 W13 O39 64.6(13) 3_676 3_676
O41 W13 O39 94.9(9) . 3_676
O37 W13 O39 95.7(9) . 3_676
O40 W13 O50 158.6(11) . .
O42 W13 O50 94.8(13) . .
O45 W13 O50 95.7(14) 3_676 .
O41 W13 O50 63.6(9) . .
O37 W13 O50 64.3(8) . .
O39 W13 O50 45.7(10) 3_676 .
O56 W14 O47 98.7(16) . .
O56 W14 O38 101.3(14) . .
O47 W14 O38 159.9(13) . .
O56 W14 O41 102.9(10) . .
O47 W14 O41 87.8(9) . .
O38 W14 O41 89.5(8) . .
O56 W14 O46 97.3(13) . .
O47 W14 O46 89.9(9) . .
O38 W14 O46 85.8(10) . .
O41 W14 O46 159.8(12) . .
O56 W14 O55 156.6(14) . .
O47 W14 O55 65.8(12) . .
O38 W14 O55 94.6(10) . .
O41 W14 O55 94.2(10) . .
O46 W14 O55 66.6(12) . .
O56 W14 O50 159.5(14) . .
O47 W14 O50 97.5(13) . .
O38 W14 O50 63.5(9) . .
O41 W14 O50 65.3(8) . .
O46 W14 O50 95.1(13) . .
O55 W14 O50 43.7(10) . .
O49 W15 O53 100.6(14) . .
O49 W15 O51 103.6(15) . .
O53 W15 O51 90.3(10) . .
O49 W15 O37 100.5(11) . .
O53 W15 O37 158.9(12) . .
O51 W15 O37 86.6(9) . .
O49 W15 O38 100.1(13) . .
O53 W15 O38 86.0(10) . .
O51 W15 O38 156.4(13) . .
O37 W15 O38 88.5(8) . .
O49 W15 O54 159.0(12) . 3_676
O53 W15 O54 64.6(11) . 3_676
O51 W15 O54 63.7(12) . 3_676
O37 W15 O54 95.5(9) . 3_676
O38 W15 O54 93.9(9) . 3_676
O49 W15 O50 157.0(13) . .
O53 W15 O50 93.7(12) . .
O51 W15 O50 94.3(13) . .
O37 W15 O50 65.8(8) . .
O38 W15 O50 62.8(9) . .
O54 W15 O50 43.9(9) 3_676 .
O52 W16 O48 104.0(12) . .
O52 W16 O51 101.6(14) . .
O48 W16 O51 89.6(10) . .
O52 W16 O73 102.8(12) . .
O48 W16 O73 153.2(13) . .
O51 W16 O73 86.4(12) . .
O52 W16 O47 100.2(14) . 3_676
O48 W16 O47 86.0(12) . 3_676
O51 W16 O47 158.2(13) . 3_676
O73 W16 O47 88.0(10) . 3_676
O52 W16 O54 156.0(11) . 3_676
O48 W16 O54 62.3(10) . 3_676
O51 W16 O54 61.0(11) . 3_676
O73 W16 O54 92.9(12) . 3_676
O47 W16 O54 98.4(11) 3_676 3_676
O52 W16 O55 154.8(12) . 3_676
O48 W16 O55 91.4(13) . 3_676
O51 W16 O55 98.3(12) . 3_676
O73 W16 O55 63.1(10) . 3_676
O47 W16 O55 60.6(11) 3_676 3_676
O54 W16 O55 49.2(9) 3_676 3_676
O43 W17 O48 104.0(12) . .
O43 W17 O44 98.7(11) . .
O48 W17 O44 157.3(13) . .
O43 W17 O45 100.9(13) . .
O48 W17 O45 86.3(13) . .
O44 W17 O45 88.3(10) . .
O43 W17 O53 100.4(11) . .
O48 W17 O53 89.9(11) . .
O44 W17 O53 87.1(12) . .
O45 W17 O53 158.6(14) . .
O43 W17 O39 154.3(9) . .
O48 W17 O39 94.0(13) . .
O44 W17 O39 64.2(10) . .
O45 W17 O39 61.6(11) . .
O53 W17 O39 97.8(11) . .
O43 W17 O54 155.4(10) . 3_676
O48 W17 O54 62.6(10) . 3_676
O44 W17 O54 96.5(12) . 3_676
O45 W17 O54 98.7(13) . 3_676
O53 W17 O54 61.1(10) . 3_676
O39 W17 O54 50.2(8) . 3_676
O36 W18 O73 102.5(11) . .
O36 W18 O44 100.5(11) . 3_676
O73 W18 O44 156.9(13) . 3_676
O36 W18 O42 102.3(11) . .
O73 W18 O42 85.9(12) . .
O44 W18 O42 87.4(9) 3_676 .
O36 W18 O46 99.0(12) . 3_676
O73 W18 O46 90.3(10) . 3_676
O44 W18 O46 87.9(12) 3_676 3_676
O42 W18 O46 158.7(13) . 3_676
O36 W18 O39 156.0(8) . 3_676
O73 W18 O39 93.2(12) . 3_676
O44 W18 O39 64.4(10) 3_676 3_676
O42 W18 O39 60.4(10) . 3_676
O46 W18 O39 98.9(11) 3_676 3_676
O36 W18 O55 153.9(9) . 3_676
O73 W18 O55 63.1(10) . 3_676
O44 W18 O55 96.2(12) 3_676 3_676
O42 W18 O55 98.4(12) . 3_676
O46 W18 O55 61.5(11) 3_676 3_676
O39 W18 O55 50.1(8) 3_676 3_676
N1 Co1 N5 91.8(10) . .
N1 Co1 N4 172.9(10) . .
N5 Co1 N4 92.6(10) . .
N1 Co1 N6 85.3(10) . .
N5 Co1 N6 176.2(10) . .
N4 Co1 N6 90.6(10) . .
N1 Co1 N2 94.0(10) . .
N5 Co1 N2 85.9(10) . .
N4 Co1 N2 91.8(11) . .
N6 Co1 N2 91.8(10) . .
N1 Co1 N3 89.6(10) . .
N5 Co1 N3 89.6(9) . .
N4 Co1 N3 84.9(10) . .
N6 Co1 N3 92.8(9) . .
N2 Co1 N3 174.4(9) . .
C2 C1 N5 111(3) . .
C2 C1 H1A 109.4 . .
N5 C1 H1A 109.4 . .
C2 C1 H1B 109.3 . .
N5 C1 H1B 109.3 . .
H1A C1 H1B 108.0 . .
C1 C2 N2 108(2) . .
C1 C2 H2A 110.2 . .
N2 C2 H2A 110.2 . .
C1 C2 H2B 110.1 . .
N2 C2 H2B 110.1 . .
H2A C2 H2B 108.5 . .
N1 C3 C4 105(2) . .
N1 C3 H3A 110.7 . .
C4 C3 H3A 110.7 . .
N1 C3 H3B 110.6 . .
C4 C3 H3B 110.6 . .
H3A C3 H3B 108.8 . .
N6 C4 C3 105(2) . .
N6 C4 H4A 110.7 . .
C3 C4 H4A 110.7 . .
N6 C4 H4B 110.6 . .
C3 C4 H4B 110.6 . .
H4A C4 H4B 108.8 . .
N4 C5 C6 107(2) . .
N4 C5 H5A 110.4 . .
C6 C5 H5A 110.3 . .
N4 C5 H5B 110.4 . .
C6 C5 H5B 110.4 . .
H5A C5 H5B 108.6 . .
C5 C6 N3 112(3) . .
C5 C6 H6A 109.3 . .
N3 C6 H6A 109.2 . .
C5 C6 H6B 109.3 . .
N3 C6 H6B 109.3 . .
H6A C6 H6B 107.9 . .
C3 N1 Co1 112.1(18) . .
C3 N1 H1C 109.3 . .
Co1 N1 H1C 109.2 . .
C3 N1 H1D 109.1 . .
Co1 N1 H1D 109.2 . .
H1C N1 H1D 107.9 . .
C2 N2 Co1 107.5(18) . .
C2 N2 H2C 110.2 . .
Co1 N2 H2C 110.2 . .
C2 N2 H2D 110.2 . .
Co1 N2 H2D 110.2 . .
H2C N2 H2D 108.5 . .
C6 N3 Co1 105.2(16) . .
C6 N3 H3C 110.7 . .
Co1 N3 H3C 110.7 . .
C6 N3 H3D 110.7 . .
Co1 N3 H3D 110.7 . .
H3C N3 H3D 108.8 . .
C5 N4 Co1 111(2) . .
C5 N4 H4C 109.5 . .
Co1 N4 H4C 109.5 . .
C5 N4 H4D 109.5 . .
Co1 N4 H4D 109.5 . .
H4C N4 H4D 108.1 . .
C1 N5 Co1 109.5(19) . .
C1 N5 H5C 109.7 . .
Co1 N5 H5C 109.8 . .
C1 N5 H5D 109.9 . .
Co1 N5 H5D 109.8 . .
H5C N5 H5D 108.2 . .
C4 N6 Co1 110.3(16) . .
C4 N6 H6C 109.6 . .
Co1 N6 H6C 109.6 . .
C4 N6 H6D 109.6 . .
Co1 N6 H6D 109.6 . .
H6C N6 H6D 108.1 . .
N12 Co2 N7 173.9(9) . .
N12 Co2 N11 92.2(8) . .
N7 Co2 N11 84.7(8) . .
N12 Co2 N8 91.7(8) . .
N7 Co2 N8 93.5(8) . .
N11 Co2 N8 90.0(8) . .
N12 Co2 N9 84.7(7) . .
N7 Co2 N9 90.2(8) . .
N11 Co2 N9 92.6(9) . .
N8 Co2 N9 175.7(8) . .
N12 Co2 N10 91.9(8) . .
N7 Co2 N10 91.6(8) . .
N11 Co2 N10 174.4(8) . .
N8 Co2 N10 86.0(8) . .
N9 Co2 N10 91.6(8) . .
N7 C7 C8 109(2) . .
N7 C7 H7A 109.9 . .
C8 C7 H7A 109.9 . .
N7 C7 H7B 109.9 . .
C8 C7 H7B 109.9 . .
H7A C7 H7B 108.3 . .
N11 C8 C7 107.0(18) . .
N11 C8 H8A 110.3 . .
C7 C8 H8A 110.3 . .
N11 C8 H8B 110.3 . .
C7 C8 H8B 110.3 . .
H8A C8 H8B 108.6 . .
C10 C9 N9 107.6(18) . .
C10 C9 H9A 110.2 . .
N9 C9 H9A 110.3 . .
C10 C9 H9B 110.2 . .
N9 C9 H9B 110.1 . .
H9A C9 H9B 108.5 . .
N12 C10 C9 104.6(18) . .
N12 C10 H10A 110.8 . .
C9 C10 H10A 110.8 . .
N12 C10 H10B 110.8 . .
C9 C10 H10B 110.8 . .
H10A C10 H10B 108.9 . .
C12 C11 N10 113(3) . .
C12 C11 H11A 109.1 . .
N10 C11 H11A 108.9 . .
C12 C11 H11B 108.8 . .
N10 C11 H11B 108.9 . .
H11A C11 H11B 107.7 . .
C11 C12 N8 111(3) . .
C11 C12 H12A 109.5 . .
N8 C12 H12A 109.5 . .
C11 C12 H12B 109.3 . .
N8 C12 H12B 109.4 . .
H12A C12 H12B 108.1 . .
C7 N7 Co2 108.9(13) . .
C7 N7 H7C 109.9 . .
Co2 N7 H7C 109.9 . .
C7 N7 H7D 109.9 . .
Co2 N7 H7D 109.9 . .
H7C N7 H7D 108.3 . .
C12 N8 Co2 109.1(15) . .
C12 N8 H8C 109.8 . .
Co2 N8 H8C 109.9 . .
C12 N8 H8D 109.9 . .
Co2 N8 H8D 109.8 . .
H8C N8 H8D 108.3 . .
C9 N9 Co2 108.1(15) . .
C9 N9 H9C 110.0 . .
Co2 N9 H9C 110.1 . .
C9 N9 H9D 110.1 . .
Co2 N9 H9D 110.1 . .
H9C N9 H9D 108.4 . .
C11 N10 Co2 104.4(16) . .
C11 N10 H10C 110.8 . .
Co2 N10 H10C 110.9 . .
C11 N10 H10D 110.9 . .
Co2 N10 H10D 110.8 . .
H10C N10 H10D 108.9 . .
C8 N11 Co2 110.8(15) . .
C8 N11 H11C 109.5 . .
Co2 N11 H11C 109.5 . .
C8 N11 H11D 109.5 . .
Co2 N11 H11D 109.5 . .
H11C N11 H11D 108.1 . .
C10 N12 Co2 111.9(14) . .
C10 N12 H12C 109.2 . .
Co2 N12 H12C 109.2 . .
C10 N12 H12D 109.2 . .
Co2 N12 H12D 109.2 . .
H12C N12 H12D 107.9 . .
C16 N13 C13 123(3) . .
C16 N13 C14 120(4) . .
C13 N13 C14 117(3) . .
N13 C13 C17 115(3) . .
N13 C13 H13A 108.5 . .
C17 C13 H13A 108.5 . .
N13 C13 H13B 108.5 . .
C17 C13 H13B 108.5 . .
H13A C13 H13B 107.5 . .
N13 C14 C15 117(5) . .
N13 C14 H14A 108.0 . .
C15 C14 H14A 107.9 . .
N13 C14 H14B 108.0 . .
C15 C14 H14B 108.1 . .
H14A C14 H14B 107.2 . .
C14 C15 H15A 109.4 . .
C14 C15 H15B 109.4 . .
H15A C15 H15B 109.5 . .
C14 C15 H15C 109.6 . .
H15A C15 H15C 109.5 . .
H15B C15 H15C 109.5 . .
O62 C16 N13 130(4) . .
O62 C16 H16 115.2 . .
N13 C16 H16 115.2 . .
C13 C17 H17A 109.5 . .
C13 C17 H17B 109.5 . .
H17A C17 H17B 109.5 . .
C13 C17 H17C 109.5 . .
H17A C17 H17C 109.5 . .
H17B C17 H17C 109.5 . .
C18 N14 C21 122(3) . .
C18 N14 C19 121(3) . .
C21 N14 C19 117(3) . .
O63 C18 N14 129(3) . .
O63 C18 H18 115.8 . .
N14 C18 H18 115.7 . .
N14 C19 C20 112(3) . .
N14 C19 H19A 109.3 . .
C20 C19 H19A 109.1 . .
N14 C19 H19B 109.1 . .
C20 C19 H19B 109.2 . .
H19A C19 H19B 107.9 . .
C19 C20 H20A 109.5 . .
C19 C20 H20B 109.5 . .
H20A C20 H20B 109.5 . .
C19 C20 H20C 109.4 . .
H20A C20 H20C 109.5 . .
H20B C20 H20C 109.5 . .
N14 C21 C22 118(3) . .
N14 C21 H21A 107.7 . .
C22 C21 H21A 107.5 . .
N14 C21 H21B 107.7 . .
C22 C21 H21B 107.8 . .
H21A C21 H21B 107.1 . .
C21 C22 H22A 109.7 . .
C21 C22 H22B 109.3 . .
H22A C22 H22B 109.5 . .
C21 C22 H22C 109.4 . .
H22A C22 H22C 109.5 . .
H22B C22 H22C 109.5 . .
C27 N15 C42 127(5) . .
C27 N15 C41 119(6) . .
C42 N15 C41 114(6) . .
N15 C27 O64 121(5) . .
N15 C27 H27 119.7 . .
O64 C27 H27 119.8 . .
C41 C40 H40A 111.0 . .
C41 C40 H40B 109.0 . .
H40A C40 H40B 109.0 . .
C41 C40 H40C 110 . .
H40A C40 H40C 108.0 . .
H40B C40 H40C 108.0 . .
C40 C41 N15 91(8) . .
C40 C41 H41A 113.2 . .
N15 C41 H41A 113.4 . .
C40 C41 H41B 113.9 . .
N15 C41 H41B 113.3 . .
H41A C41 H41B 110.8 . .
N15 C42 C43 122(7) . .
N15 C42 H42A 107.7 . .
C43 C42 H42A 108.1 . .
N15 C42 H42B 105.4 . .
C43 C42 H42B 105.4 . .
H42A C42 H42B 106.7 . .
C42 C43 H43A 110.5 . .
C42 C43 H43B 110.1 . .
H43A C43 H43B 109.5 . .
C42 C43 H43C 107.8 . .
H43A C43 H43C 109.5 . .
H43B C43 H43C 109.5 . .
C29 N16 C30 124(4) . .
C29 N16 C33 120(4) . .
C30 N16 C33 116(4) . .
O65 C29 N16 121(4) . .
O65 C29 H29 119.5 . .
N16 C29 H29 119.6 . .
N16 C30 C44 132(5) . .
N16 C30 H30A 104.2 . .
C44 C30 H30A 104.1 . .
N16 C30 H30B 104.4 . .
C44 C30 H30B 104.5 . .
H30A C30 H30B 105.6 . .
C34 C33 N16 104(3) . .
C34 C33 H33A 110.9 . .
N16 C33 H33A 111.0 . .
C34 C33 H33B 111.0 . .
N16 C33 H33B 111.0 . .
H33A C33 H33B 109.0 . .
C30 C44 H44A 109.7 . .
C30 C44 H44B 109.4 . .
H44A C44 H44B 109.4 . .
C30 C44 H44C 109.5 . .
H44A C44 H44C 109.4 . .
H44B C44 H44C 109.4 . .
C25 N17 C26 123(3) . .
C25 N17 C46 115(3) . .
C26 N17 C46 122(3) . .
O66 C25 N17 121(3) . .
O66 C25 H25 119.7 . .
N17 C25 H25 119.7 . .
C47 C26 N17 120(4) . .
C47 C26 H26A 107.4 . .
N17 C26 H26A 107.3 . .
C47 C26 H26B 107.4 . .
N17 C26 H26B 107.4 . .
H26A C26 H26B 106.9 . .
C46 C45 H45A 120.0 . .
C46 C45 H45B 120.0 . .
H45A C45 H45B 120.0 . .
C45 C46 N17 123(5) . .
C45 C46 H46A 106.7 . .
N17 C46 H46A 106.7 . .
C45 C46 H46B 106.7 . .
N17 C46 H46B 106.7 . .
H46A C46 H46B 106.6 . .
C26 C47 H47A 109.5 . .
C26 C47 H47B 109.4 . .
H47A C47 H47B 109.5 . .
C26 C47 H47C 109.6 . .
H47A C47 H47C 109.5 . .
H47B C47 H47C 109.5 . .
C51 N18 C32 83(6) . .
C52 C32 N18 112(4) . .
C52 C32 H32A 109.3 . .
N18 C32 H32A 109.2 . .
C52 C32 H32B 109.3 . .
N18 C32 H32B 109.4 . .
H32A C32 H32B 108.0 . .
C50 C51 N18 115(10) . .
C50 C51 H51A 109.9 . .
N18 C51 H51A 109.4 . .
C50 C51 H51B 107.2 . .
N18 C51 H51B 107.8 . .
H51A C51 H51B 107.6 . .
C51 C50 H50A 108.0 . .
C51 C50 H50B 109.0 . .
H50A C50 H50B 110.0 . .
C51 C50 H50C 109.0 . .
H50A C50 H50C 110.0 . .
H50B C50 H50C 110.0 . .
C32 C52 H52A 109.5 . .
C32 C52 H52B 109.5 . .
H52A C52 H52B 109.5 . .
C32 C52 H52C 109.5 . .
H52A C52 H52C 109.5 . .
H52B C52 H52C 109.5 . .
O67 C54 N20 111(6) . .
C55 C57 O68 48(5) . .
O68 C55 C57 70(7) . .
C23 C56 O68 134(10) . .
C55 O68 C56 78(6) . .
C55 O68 C57 62(6) . .
C56 O68 C57 138(5) . .
C59 O72 H72 111.0 . .
C60 O71 H71 110.0 . .
O72 C59 H59A 109.0 . .
O72 C59 H59B 108.0 . .
H59A C59 H59B 108.0 . .
O72 C59 H59C 113.6 . .
H59A C59 H59C 111.0 . .
H59B C59 H59C 110.0 . .
O71 C60 H60A 110.8 . .
O71 C60 H60B 110.6 . .
H60A C60 H60B 108.2 . .
O71 C60 H60C 110.8 . .
H60A C60 H60C 108.2 . .
H60B C60 H60C 108.2 . .

loop_
_geom_bond_atom_site_label_1
_geom_bond_atom_site_label_2
_geom_bond_distance
_geom_bond_site_symmetry_2
O1 W9 1.891(12) .
O1 W7 1.911(12) .
O2 W2 1.920(13) .
O2 W7 1.922(13) .
O3 W6 1.906(14) .
O3 W5 1.946(16) .
O4 W6 1.902(14) .
O4 W3 1.911(14) .
O5 W2 1.913(13) .
O5 W3 1.944(13) .
O6 W6 1.897(15) .
O6 W2 1.905(15) .
O7 W3 1.744(14) .
O8 W4 1.903(16) .
O8 W5 1.907(16) .
O9 W5 1.882(13) .
O9 W1 1.935(13) .
O10 W6 1.916(14) .
O10 W8 1.935(14) .
O11 W9 1.898(15) .
O11 W8 1.920(14) .
O12 W1 1.889(14) .
O12 W10 1.918(14) .
O13 W12 1.913(15) .
O13 W4 1.919(17) .
O14 W4 1.715(15) .
O15 W9 1.911(16) .
O15 W4 1.973(14) .
O16 W5 1.909(15) .
O16 W8 1.932(15) .
O17 W7 1.900(17) .
O17 W8 1.910(16) .
O18 W9 1.902(19) .
O18 W12 1.928(18) .
O19 W1 1.898(14) .
O19 W4 1.921(13) .
O20 W11 1.928(14) .
O20 W10 1.938(15) .
O21 W10 1.714(17) .
O22 W12 1.900(14) .
O22 W10 1.914(15) .
O23 W11 1.891(15) .
O23 W7 1.940(16) .
O24 W12 1.720(17) .
O25 W6 1.726(16) .
O26 W2 1.927(16) .
O26 W11 1.975(14) .
O27 W3 1.908(14) .
O27 W1 1.920(13) .
O28 Si1 1.624(13) .
O28 W1 2.346(12) .
O28 W3 2.352(14) .
O28 W10 2.353(13) .
O29 W2 1.711(14) .
O30 Si1 1.646(13) .
O30 W2 2.318(12) .
O30 W7 2.343(12) .
O30 W11 2.354(13) .
O31 W5 1.698(16) .
O32 W1 1.712(14) .
O33 W7 1.706(14) .
O34 W11 1.699(16) .
O35 Si1 1.640(13) .
O35 W9 2.319(12) .
O35 W4 2.346(13) .
O35 W12 2.376(14) .
O36 W18 1.678(18) .
O37 W15 1.901(16) .
O37 W13 1.907(18) .
O38 W14 1.86(2) .
O38 W15 1.902(19) .
O39 Si2 1.71(3) .
O39 W13 2.28(2) 3_676
O39 W18 2.37(3) 3_676
O39 W17 2.40(3) .
O40 W13 1.67(2) .
O41 W14 1.874(16) .
O41 W13 1.886(16) .
O42 W13 1.868(17) .
O42 W18 1.92(3) .
O43 W17 1.666(17) .
O44 W17 1.887(19) .
O44 W18 1.911(19) 3_676
O45 W13 1.88(2) 3_676
O45 W17 1.93(3) .
O46 W14 1.89(2) .
O46 W18 1.96(2) 3_676
O47 W14 1.86(2) .
O47 W16 1.98(3) 3_676
O48 W17 1.86(2) .
O48 W16 1.883(19) .
O49 W15 1.69(2) .
O50 Si2 1.55(3) .
O50 O55 1.74(4) .
O50 O54 1.76(3) 3_676
O50 W14 2.40(3) .
O50 W15 2.42(3) .
O50 W13 2.48(3) .
O51 W15 1.86(2) .
O51 W16 1.89(3) .
O52 W16 1.67(2) .
O53 W15 1.86(2) .
O53 W17 1.95(2) .
O54 Si2 1.67(2) .
O54 O50 1.76(3) 3_676
O54 W15 2.30(2) 3_676
O54 W17 2.41(2) 3_676
O54 W16 2.41(3) 3_676
O55 Si2 1.66(3) .
O55 W14 2.25(3) .
O55 W16 2.43(3) 3_676
O55 W18 2.45(3) 3_676
O56 W14 1.70(2) .
O57 W8 1.707(15) .
O58 Si1 1.644(15) .
O58 W5 2.327(13) .
O58 W6 2.340(13) .
O58 W8 2.347(13) .
O59 W9 1.705(15) .
O60 W10 1.936(15) .
O60 W3 1.938(15) .
O61 W11 1.888(15) .
O61 W12 1.922(15) .
O73 W18 1.86(2) .
O73 W16 1.900(18) .
Si2 O50 1.55(3) 3_676
Si2 O55 1.66(3) 3_676
Si2 O54 1.67(2) 3_676
Si2 O39 1.71(3) 3_676
W13 O45 1.88(2) 3_676
W13 O39 2.28(2) 3_676
W15 O54 2.30(2) 3_676
W16 O47 1.98(3) 3_676
W16 O54 2.41(3) 3_676
W16 O55 2.43(3) 3_676
W17 O54 2.41(2) 3_676
W18 O44 1.911(19) 3_676
W18 O46 1.96(2) 3_676
W18 O39 2.37(3) 3_676
W18 O55 2.45(3) 3_676
Co1 N1 1.94(2) .
Co1 N5 1.96(2) .
Co1 N4 1.97(2) .
Co1 N6 1.97(2) .
Co1 N2 1.98(2) .
Co1 N3 2.01(2) .
C1 C2 1.42(5) .
C1 N5 1.46(4) .
C1 H1A 0.9700 .
C1 H1B 0.9700 .
C2 N2 1.56(4) .
C2 H2A 0.9700 .
C2 H2B 0.9700 .
C3 N1 1.49(3) .
C3 C4 1.57(4) .
C3 H3A 0.9700 .
C3 H3B 0.9700 .
C4 N6 1.51(3) .
C4 H4A 0.9700 .
C4 H4B 0.9700 .
C5 N4 1.42(4) .
C5 C6 1.46(5) .
C5 H5A 0.9700 .
C5 H5B 0.9700 .
C6 N3 1.48(4) .
C6 H6A 0.9700 .
C6 H6B 0.9700 .
N1 H1C 0.9000 .
N1 H1D 0.9000 .
N2 H2C 0.9000 .
N2 H2D 0.9000 .
N3 H3C 0.9000 .
N3 H3D 0.9000 .
N4 H4C 0.9000 .
N4 H4D 0.9000 .
N5 H5C 0.9000 .
N5 H5D 0.9000 .
N6 H6C 0.9000 .
N6 H6D 0.9000 .
Co2 N12 1.959(17) .
Co2 N7 1.962(18) .
Co2 N11 1.964(17) .
Co2 N8 1.966(19) .
Co2 N9 1.971(19) .
Co2 N10 1.973(19) .
C7 N7 1.45(3) .
C7 C8 1.50(3) .
C7 H7A 0.9700 .
C7 H7B 0.9700 .
C8 N11 1.45(3) .
C8 H8A 0.9700 .
C8 H8B 0.9700 .
C9 C10 1.50(3) .
C9 N9 1.53(3) .
C9 H9A 0.9700 .
C9 H9B 0.9700 .
C10 N12 1.48(3) .
C10 H10A 0.9700 .
C10 H10B 0.9700 .
C11 C12 1.34(4) .
C11 N10 1.52(3) .
C11 H11A 0.9700 .
C11 H11B 0.9700 .
C12 N8 1.46(3) .
C12 H12A 0.9700 .
C12 H12B 0.9700 .
N7 H7C 0.9000 .
N7 H7D 0.9000 .
N8 H8C 0.9000 .
N8 H8D 0.9000 .
N9 H9C 0.9000 .
N9 H9D 0.9000 .
N10 H10C 0.9000 .
N10 H10D 0.9000 .
N11 H11C 0.9000 .
N11 H11D 0.9000 .
N12 H12C 0.9000 .
N12 H12D 0.9000 .
N13 C16 1.28(4) .
N13 C13 1.43(4) .
N13 C14 1.43(5) .
C13 C17 1.47(5) .
C13 H13A 0.9700 .
C13 H13B 0.9700 .
C14 C15 1.44(7) .
C14 H14A 0.9700 .
C14 H14B 0.9700 .
C15 H15A 0.9600 .
C15 H15B 0.9600 .
C15 H15C 0.9600 .
C16 O62 1.23(4) .
C16 H16 0.9300 .
C17 H17A 0.9600 .
C17 H17B 0.9600 .
C17 H17C 0.9600 .
N14 C18 1.30(3) .
N14 C21 1.43(4) .
N14 C19 1.48(4) .
C18 O63 1.24(3) .
C18 H18 0.9300 .
C19 C20 1.50(4) .
C19 H19A 0.9700 .
C19 H19B 0.9700 .
C20 H20A 0.9600 .
C20 H20B 0.9600 .
C20 H20C 0.9600 .
C21 C22 1.44(5) .
C21 H21A 0.9700 .
C21 H21B 0.9700 .
C22 H22A 0.9600 .
C22 H22B 0.9600 .
C22 H22C 0.9600 .
N15 C27 1.32(6) .
N15 C42 1.50(9) .
N15 C41 1.64(12) .
C27 O64 1.34(6) .
C27 H27 0.9300 .
C40 C41 1.54(13) .
C40 H40A 0.9600 .
C40 H40B 0.9700 .
C40 H40C 0.9700 .
C41 H41A 0.9700 .
C41 H41B 0.9700 .
C42 C43 1.66(10) .
C42 H42A 0.9700 .
C42 H42B 0.9700 .
C43 H43A 0.9600 .
C43 H43B 0.9600 .
C43 H43C 0.9600 .
N16 C29 1.36(5) .
N16 C30 1.47(6) .
N16 C33 1.75(6) .
C29 O65 1.20(4) .
C29 H29 0.9300 .
C30 C44 1.70(8) .
C30 H30A 0.9700 .
C30 H30B 0.9700 .
C33 C34 1.40(2) .
C33 H33A 0.9700 .
C33 H33B 0.9700 .
C44 H44A 0.9604 .
C44 H44B 0.9604 .
C44 H44C 0.9604 .
N17 C25 1.32(4) .
N17 C26 1.51(4) .
N17 C46 1.56(5) .
C25 O66 1.26(3) .
C25 H25 0.9300 .
C26 C47 1.39(5) .
C26 H26A 0.9700 .
C26 H26B 0.9700 .
C45 C46 1.29(6) .
C45 H45A 0.9300 .
C45 H45B 0.9300 .
C46 H46A 0.9700 .
C46 H46B 0.9700 .
C47 H47A 0.9600 .
C47 H47B 0.9600 .
C47 H47C 0.9600 .
N18 C51 1.57(15) .
N18 C32 1.68(6) .
C32 C52 1.22(5) .
C32 H32A 0.9700 .
C32 H32B 0.9700 .
C51 C50 1.43(14) .
C51 H51A 0.9700 .
C51 H51B 0.9700 .
C50 H50A 0.9600 .
C50 H50B 0.9600 .
C50 H50C 0.9600 .
C52 H52A 0.9600 .
C52 H52B 0.9600 .
C52 H52C 0.9600 .
N20 C54 1.38(6) .
C54 O67 1.23(6) .
C57 C55 1.67(13) .
C57 O68 1.78(8) .
C55 O68 1.41(13) .
C56 C23 0.82(12) .
C56 O68 1.65(11) .
O72 C59 1.16(15) .
O72 H72 0.8100 .
O71 C60 1.50(8) .
O71 H71 0.8200 .
C59 H59A 0.9700 .
C59 H59B 0.9700 .
C59 H59C 0.9400 .
C60 H60A 0.9725 .
C60 H60B 0.9722 .
C60 H60C 0.9725 .

loop_
_geom_torsion_atom_site_label_1
_geom_torsion_atom_site_label_2
_geom_torsion_atom_site_label_3
_geom_torsion_atom_site_label_4
_geom_torsion
_geom_torsion_site_symmetry_1
_geom_torsion_site_symmetry_4
O54 O50 O55 Si2 48.2(13) 3_676 .
W14 O50 O55 Si2 -178.9(13) . .
W15 O50 O55 Si2 111(2) . .
W13 O50 O55 Si2 -108(2) . .
Si2 O50 O55 W14 178.9(13) . .
O54 O50 O55 W14 -132.9(15) 3_676 .
W15 O50 O55 W14 -70(2) . .
W13 O50 O55 W14 70.7(19) . .
Si2 O50 O55 W16 95(2) . 3_676
O54 O50 O55 W16 143(2) 3_676 3_676
W14 O50 O55 W16 -84(2) . 3_676
W15 O50 O55 W16 -153.9(16) . 3_676
W13 O50 O55 W16 -14(4) . 3_676
Si2 O50 O55 W18 -96(2) . 3_676
O54 O50 O55 W18 -48(3) 3_676 3_676
W14 O50 O55 W18 84.8(19) . 3_676
W15 O50 O55 W18 15(4) . 3_676
W13 O50 O55 W18 155.5(13) . 3_676
W1 O28 Si1 O35 59.2(11) . .
W3 O28 Si1 O35 178.5(8) . .
W10 O28 Si1 O35 -61.1(10) . .
W1 O28 Si1 O58 -59.9(11) . .
W3 O28 Si1 O58 59.4(10) . .
W10 O28 Si1 O58 179.8(7) . .
W1 O28 Si1 O30 179.8(8) . .
W3 O28 Si1 O30 -60.9(10) . .
W10 O28 Si1 O30 59.4(10) . .
W9 O35 Si1 O28 178.8(8) . .
W4 O35 Si1 O28 -58.5(11) . .
W12 O35 Si1 O28 59.1(10) . .
W9 O35 Si1 O58 -61.7(10) . .
W4 O35 Si1 O58 61.0(10) . .
W12 O35 Si1 O58 178.7(7) . .
W9 O35 Si1 O30 58.3(11) . .
W4 O35 Si1 O30 -178.9(7) . .
W12 O35 Si1 O30 -61.3(9) . .
W5 O58 Si1 O28 59.6(10) . .
W6 O58 Si1 O28 -61.5(10) . .
W8 O58 Si1 O28 179.7(7) . .
W5 O58 Si1 O35 -60.4(10) . .
W6 O58 Si1 O35 178.4(7) . .
W8 O58 Si1 O35 59.6(9) . .
W5 O58 Si1 O30 179.7(7) . .
W6 O58 Si1 O30 58.5(10) . .
W8 O58 Si1 O30 -60.3(9) . .
W2 O30 Si1 O28 60.7(10) . .
W7 O30 Si1 O28 -179.3(8) . .
W11 O30 Si1 O28 -60.6(10) . .
W2 O30 Si1 O35 -178.5(7) . .
W7 O30 Si1 O35 -58.5(10) . .
W11 O30 Si1 O35 60.2(9) . .
W2 O30 Si1 O58 -59.3(10) . .
W7 O30 Si1 O58 60.7(10) . .
W11 O30 Si1 O58 179.4(7) . .
O55 O50 Si2 O50 172(8) . 3_676
O54 O50 Si2 O50 51(9) 3_676 3_676
W14 O50 Si2 O50 174(8) . 3_676
W15 O50 Si2 O50 49(9) . 3_676
W13 O50 Si2 O50 -69(9) . 3_676
O55 O50 Si2 O55 180.004(4) . 3_676
O54 O50 Si2 O55 58.3(17) 3_676 3_676
W14 O50 Si2 O55 -178.8(14) . 3_676
W15 O50 Si2 O55 57(2) . 3_676
W13 O50 Si2 O55 -61.8(19) . 3_676
O54 O50 Si2 O55 -121.7(17) 3_676 .
W14 O50 Si2 O55 1.2(14) . .
W15 O50 Si2 O55 -123(2) . .
W13 O50 Si2 O55 118.2(19) . .
O55 O50 Si2 O54 121.7(17) . 3_676
W14 O50 Si2 O54 122.9(19) . 3_676
W15 O50 Si2 O54 -1.3(14) . 3_676
W13 O50 Si2 O54 -120.1(19) . 3_676
O55 O50 Si2 O54 -58.3(17) . .
O54 O50 Si2 O54 179.997(5) 3_676 .
W14 O50 Si2 O54 -57.2(19) . .
W15 O50 Si2 O54 178.7(14) . .
W13 O50 Si2 O54 59.9(19) . .
O55 O50 Si2 O39 -119.1(16) . 3_676
O54 O50 Si2 O39 119.2(16) 3_676 3_676
W14 O50 Si2 O39 -117.9(18) . 3_676
W15 O50 Si2 O39 117.9(19) . 3_676
W13 O50 Si2 O39 -0.9(13) . 3_676
O55 O50 Si2 O39 60.9(16) . .
O54 O50 Si2 O39 -60.8(16) 3_676 .
W14 O50 Si2 O39 62.1(18) . .
W15 O50 Si2 O39 -62.1(19) . .
W13 O50 Si2 O39 179.1(13) . .
W14 O55 Si2 O50 -1.3(16) . .
W16 O55 Si2 O50 -128.2(19) 3_676 .
W18 O55 Si2 O50 122.8(18) 3_676 .
O50 O55 Si2 O50 180.001(3) . 3_676
W14 O55 Si2 O50 178.7(16) . 3_676
W16 O55 Si2 O50 51.8(19) 3_676 3_676
W18 O55 Si2 O50 -57.2(18) 3_676 3_676
O50 O55 Si2 O55 65(18) . 3_676
W14 O55 Si2 O55 63(18) . 3_676
W16 O55 Si2 O55 -63(18) 3_676 3_676
W18 O55 Si2 O55 -173(18) 3_676 3_676
O50 O55 Si2 O54 -54.0(15) . 3_676
W14 O55 Si2 O54 -55(2) . 3_676
W16 O55 Si2 O54 177.9(13) 3_676 3_676
W18 O55 Si2 O54 68.8(16) 3_676 3_676
O50 O55 Si2 O54 126.0(15) . .
W14 O55 Si2 O54 125(2) . .
W16 O55 Si2 O54 -2.1(13) 3_676 .
W18 O55 Si2 O54 -111.2(16) 3_676 .
O50 O55 Si2 O39 57.9(15) . 3_676
W14 O55 Si2 O39 57(2) . 3_676
W16 O55 Si2 O39 -70.3(16) 3_676 3_676
W18 O55 Si2 O39 -179.3(13) 3_676 3_676
O50 O55 Si2 O39 -122.1(15) . .
W14 O55 Si2 O39 -123(2) . .
W16 O55 Si2 O39 109.7(16) 3_676 .
W18 O55 Si2 O39 0.7(13) 3_676 .
O50 O54 Si2 O50 180.003(5) 3_676 .
W15 O54 Si2 O50 178.6(15) 3_676 .
W17 O54 Si2 O50 -57.1(17) 3_676 .
W16 O54 Si2 O50 55.6(18) 3_676 .
W15 O54 Si2 O50 -1.4(15) 3_676 3_676
W17 O54 Si2 O50 122.9(17) 3_676 3_676
W16 O54 Si2 O50 -124.4(18) 3_676 3_676
O50 O54 Si2 O55 -53.5(16) 3_676 3_676
W15 O54 Si2 O55 -55(2) 3_676 3_676
W17 O54 Si2 O55 69.5(15) 3_676 3_676
W16 O54 Si2 O55 -177.8(14) 3_676 3_676
O50 O54 Si2 O55 126.5(16) 3_676 .
W15 O54 Si2 O55 125(2) 3_676 .
W17 O54 Si2 O55 -110.5(15) 3_676 .
W16 O54 Si2 O55 2.2(14) 3_676 .
O50 O54 Si2 O54 -125(5) 3_676 3_676
W15 O54 Si2 O54 -127(5) 3_676 3_676
W17 O54 Si2 O54 -2(6) 3_676 3_676
W16 O54 Si2 O54 110(6) 3_676 3_676
O50 O54 Si2 O39 -122.0(15) 3_676 3_676
W15 O54 Si2 O39 -123.4(19) 3_676 3_676
W17 O54 Si2 O39 0.9(12) 3_676 3_676
W16 O54 Si2 O39 113.6(15) 3_676 3_676
O50 O54 Si2 O39 58.0(15) 3_676 .
W15 O54 Si2 O39 56.6(19) 3_676 .
W17 O54 Si2 O39 -179.1(12) 3_676 .
W16 O54 Si2 O39 -66.4(15) 3_676 .
W13 O39 Si2 O50 179.0(15) 3_676 .
W18 O39 Si2 O50 -56.2(18) 3_676 .
W17 O39 Si2 O50 57.1(17) . .
W13 O39 Si2 O50 -1.0(15) 3_676 3_676
W18 O39 Si2 O50 123.8(18) 3_676 3_676
W17 O39 Si2 O50 -122.9(17) . 3_676
W13 O39 Si2 O55 54.6(18) 3_676 3_676
W18 O39 Si2 O55 179.3(14) 3_676 3_676
W17 O39 Si2 O55 -67.4(16) . 3_676
W13 O39 Si2 O55 -125.4(18) 3_676 .
W18 O39 Si2 O55 -0.7(14) 3_676 .
W17 O39 Si2 O55 112.6(16) . .
W13 O39 Si2 O54 122.9(17) 3_676 3_676
W18 O39 Si2 O54 -112.4(16) 3_676 3_676
W17 O39 Si2 O54 0.9(12) . 3_676
W13 O39 Si2 O54 -57.1(17) 3_676 .
W18 O39 Si2 O54 67.6(16) 3_676 .
W17 O39 Si2 O54 -179.1(12) . .
W13 O39 Si2 O39 70(16) 3_676 3_676
W18 O39 Si2 O39 -165(16) 3_676 3_676
W17 O39 Si2 O39 -52(16) . 3_676
W10 O12 W1 O32 171.7(9) . .
W10 O12 W1 O19 -86.5(9) . .
W10 O12 W1 O27 72.0(9) . .
W10 O12 W1 O9 -9(2) . .
W10 O12 W1 O28 -1.3(8) . .
W4 O19 W1 O32 -127.6(18) . .
W4 O19 W1 O12 130.6(18) . .
W4 O19 W1 O27 48(3) . .
W4 O19 W1 O9 -27.0(18) . .
W4 O19 W1 O28 57.4(18) . .
W3 O27 W1 O32 -173.5(9) . .
W3 O27 W1 O12 -71.9(9) . .
W3 O27 W1 O19 11(2) . .
W3 O27 W1 O9 85.4(9) . .
W3 O27 W1 O28 1.0(8) . .
W5 O9 W1 O32 129.2(18) . .
W5 O9 W1 O12 -50(3) . .
W5 O9 W1 O19 28.0(18) . .
W5 O9 W1 O27 -131.0(18) . .
W5 O9 W1 O28 -57.5(18) . .
Si1 O28 W1 O32 172(4) . .
W3 O28 W1 O32 39(5) . .
W10 O28 W1 O32 -53(5) . .
Si1 O28 W1 O12 -133.9(11) . .
W3 O28 W1 O12 92.4(6) . .
W10 O28 W1 O12 0.9(5) . .
Si1 O28 W1 O19 -43.4(10) . .
W3 O28 W1 O19 -177.1(6) . .
W10 O28 W1 O19 91.4(6) . .
Si1 O28 W1 O27 133.0(11) . .
W3 O28 W1 O27 -0.7(5) . .
W10 O28 W1 O27 -92.2(6) . .
Si1 O28 W1 O9 43.0(10) . .
W3 O28 W1 O9 -90.7(5) . .
W10 O28 W1 O9 177.9(6) . .
W6 O6 W2 O29 127.3(17) . .
W6 O6 W2 O5 28.3(17) . .
W6 O6 W2 O2 -130.8(17) . .
W6 O6 W2 O26 -45(3) . .
W6 O6 W2 O30 -57.1(16) . .
W3 O5 W2 O29 -128.4(17) . .
W3 O5 W2 O6 -25.6(16) . .
W3 O5 W2 O2 54(3) . .
W3 O5 W2 O26 134.4(17) . .
W3 O5 W2 O30 59.9(16) . .
W7 O2 W2 O29 -170.0(9) . .
W7 O2 W2 O6 86.8(9) . .
W7 O2 W2 O5 8(2) . .
W7 O2 W2 O26 -72.3(9) . .
W7 O2 W2 O30 1.5(8) . .
W11 O26 W2 O29 172.9(9) . .
W11 O26 W2 O6 -15(2) . .
W11 O26 W2 O5 -88.0(8) . .
W11 O26 W2 O2 71.1(8) . .
W11 O26 W2 O30 -2.2(7) . .
Si1 O30 W2 O29 -164(4) . .
W7 O30 W2 O29 62(4) . .
W11 O30 W2 O29 -30(4) . .
Si1 O30 W2 O6 42.7(9) . .
W7 O30 W2 O6 -91.3(5) . .
W11 O30 W2 O6 177.2(5) . .
Si1 O30 W2 O5 -44.7(9) . .
W7 O30 W2 O5 -178.7(6) . .
W11 O30 W2 O5 89.7(5) . .
Si1 O30 W2 O2 133.0(10) . .
W7 O30 W2 O2 -1.0(5) . .
W11 O30 W2 O2 -92.6(6) . .
Si1 O30 W2 O26 -132.9(10) . .
W7 O30 W2 O26 93.1(6) . .
W11 O30 W2 O26 1.6(5) . .
W1 O27 W3 O7 172.8(9) . .
W1 O27 W3 O4 -86.1(9) . .
W1 O27 W3 O60 72.5(9) . .
W1 O27 W3 O5 -4(2) . .
W1 O27 W3 O28 -1.0(8) . .
W6 O4 W3 O7 -129.5(17) . .
W6 O4 W3 O27 127.7(17) . .
W6 O4 W3 O60 40(3) . .
W6 O4 W3 O5 -30.2(17) . .
W6 O4 W3 O28 54.3(17) . .
W10 O60 W3 O7 -173.5(8) . .
W10 O60 W3 O27 -71.2(8) . .
W10 O60 W3 O4 17(2) . .
W10 O60 W3 O5 87.1(8) . .
W10 O60 W3 O28 2.1(7) . .
W2 O5 W3 O7 126.2(17) . .
W2 O5 W3 O27 -57(3) . .
W2 O5 W3 O4 26.0(16) . .
W2 O5 W3 O60 -133.8(17) . .
W2 O5 W3 O28 -59.8(16) . .
Si1 O28 W3 O7 170(5) . .
W1 O28 W3 O7 -56(5) . .
W10 O28 W3 O7 35(5) . .
Si1 O28 W3 O27 -133.4(10) . .
W1 O28 W3 O27 0.7(5) . .
W10 O28 W3 O27 91.7(6) . .
Si1 O28 W3 O4 -41.3(9) . .
W1 O28 W3 O4 92.8(5) . .
W10 O28 W3 O4 -176.2(5) . .
Si1 O28 W3 O60 133.4(10) . .
W1 O28 W3 O60 -92.5(6) . .
W10 O28 W3 O60 -1.5(5) . .
Si1 O28 W3 O5 45.3(9) . .
W1 O28 W3 O5 179.4(6) . .
W10 O28 W3 O5 -89.6(5) . .
W5 O8 W4 O14 -130.0(18) . .
W5 O8 W4 O13 46(3) . .
W5 O8 W4 O19 -28.6(18) . .
W5 O8 W4 O15 129.6(18) . .
W5 O8 W4 O35 57.2(17) . .
W12 O13 W4 O14 -171.3(9) . .
W12 O13 W4 O8 12(2) . .
W12 O13 W4 O19 87.0(9) . .
W12 O13 W4 O15 -71.8(9) . .
W12 O13 W4 O35 1.0(7) . .
W1 O19 W4 O14 129.3(18) . .
W1 O19 W4 O8 27.4(18) . .
W1 O19 W4 O13 -130.7(18) . .
W1 O19 W4 O15 -56(3) . .
W1 O19 W4 O35 -57.5(18) . .
W9 O15 W4 O14 174.0(11) . .
W9 O15 W4 O8 -83.3(11) . .
W9 O15 W4 O13 74.1(11) . .
W9 O15 W4 O19 -1(3) . .
W9 O15 W4 O35 0.8(9) . .
Si1 O35 W4 O14 -179(100) . .
W9 O35 W4 O14 -43(4) . .
W12 O35 W4 O14 49(4) . .
Si1 O35 W4 O8 -44.3(9) . .
W9 O35 W4 O8 92.1(6) . .
W12 O35 W4 O8 -176.3(5) . .
Si1 O35 W4 O13 131.3(10) . .
W9 O35 W4 O13 -92.2(6) . .
W12 O35 W4 O13 -0.7(5) . .
Si1 O35 W4 O19 42.5(9) . .
W9 O35 W4 O19 179.0(6) . .
W12 O35 W4 O19 -89.5(5) . .
Si1 O35 W4 O15 -137.0(11) . .
W9 O35 W4 O15 -0.5(6) . .
W12 O35 W4 O15 91.0(6) . .
W1 O9 W5 O31 -128.4(18) . .
W1 O9 W5 O8 -28.0(18) . .
W1 O9 W5 O16 49(3) . .
W1 O9 W5 O3 130.7(18) . .
W1 O9 W5 O58 57.6(18) . .
W4 O8 W5 O31 130.5(18) . .
W4 O8 W5 O9 28.4(18) . .
W4 O8 W5 O16 -130.3(18) . .
W4 O8 W5 O3 -49(3) . .
W4 O8 W5 O58 -56.8(17) . .
W8 O16 W5 O31 -173.6(10) . .
W8 O16 W5 O9 9(2) . .
W8 O16 W5 O8 85.2(10) . .
W8 O16 W5 O3 -73.1(10) . .
W8 O16 W5 O58 0.0(8) . .
W6 O3 W5 O31 171.0(9) . .
W6 O3 W5 O9 -86.2(9) . .
W6 O3 W5 O8 -9(2) . .
W6 O3 W5 O16 72.1(9) . .
W6 O3 W5 O58 -1.4(8) . .
Si1 O58 W5 O31 175(4) . .
W6 O58 W5 O31 -50(4) . .
W8 O58 W5 O31 41(4) . .
Si1 O58 W5 O9 -42.8(9) . .
W6 O58 W5 O9 92.0(5) . .
W8 O58 W5 O9 -176.5(6) . .
Si1 O58 W5 O8 43.1(9) . .
W6 O58 W5 O8 178.0(6) . .
W8 O58 W5 O8 -90.6(6) . .
Si1 O58 W5 O16 133.7(10) . .
W6 O58 W5 O16 -91.4(6) . .
W8 O58 W5 O16 0.0(6) . .
Si1 O58 W5 O3 -133.9(10) . .
W6 O58 W5 O3 1.0(5) . .
W8 O58 W5 O3 92.4(6) . .
W2 O6 W6 O25 -129.2(17) . .
W2 O6 W6 O4 -28.5(16) . .
W2 O6 W6 O3 46(3) . .
W2 O6 W6 O10 130.5(17) . .
W2 O6 W6 O58 56.5(16) . .
W3 O4 W6 O25 131.5(17) . .
W3 O4 W6 O6 30.1(17) . .
W3 O4 W6 O3 -128.8(17) . .
W3 O4 W6 O10 -48(3) . .
W3 O4 W6 O58 -55.3(17) . .
W5 O3 W6 O25 -172.4(9) . .
W5 O3 W6 O6 13(2) . .
W5 O3 W6 O4 86.2(9) . .
W5 O3 W6 O10 -72.6(9) . .
W5 O3 W6 O58 1.4(7) . .
W8 O10 W6 O25 173.4(9) . .
W8 O10 W6 O6 -84.3(10) . .
W8 O10 W6 O4 -7(2) . .
W8 O10 W6 O3 73.8(10) . .
W8 O10 W6 O58 0.4(8) . .
Si1 O58 W6 O25 177(4) . .
W5 O58 W6 O25 42(4) . .
W8 O58 W6 O25 -50(4) . .
Si1 O58 W6 O6 -41.6(9) . .
W5 O58 W6 O6 -176.7(5) . .
W8 O58 W6 O6 91.3(5) . .
Si1 O58 W6 O4 44.0(9) . .
W5 O58 W6 O4 -91.1(5) . .
W8 O58 W6 O4 177.0(5) . .
Si1 O58 W6 O3 134.1(10) . .
W5 O58 W6 O3 -1.0(5) . .
W8 O58 W6 O3 -92.9(6) . .
Si1 O58 W6 O10 -133.3(10) . .
W5 O58 W6 O10 91.7(6) . .
W8 O58 W6 O10 -0.3(6) . .
W8 O17 W7 O33 -129.9(17) . .
W8 O17 W7 O1 -29.2(17) . .
W8 O17 W7 O2 130.2(17) . .
W8 O17 W7 O23 46(3) . .
W8 O17 W7 O30 57.1(17) . .
W9 O1 W7 O33 130.9(19) . .
W9 O1 W7 O17 29.9(19) . .
W9 O1 W7 O2 -43(3) . .
W9 O1 W7 O23 -127.3(19) . .
W9 O1 W7 O30 -54.7(19) . .
W2 O2 W7 O33 172.4(11) . .
W2 O2 W7 O17 -85.6(9) . .
W2 O2 W7 O1 -13(2) . .
W2 O2 W7 O23 70.9(9) . .
W2 O2 W7 O30 -1.4(8) . .
W11 O23 W7 O33 -172.9(9) . .
W11 O23 W7 O17 11(2) . .
W11 O23 W7 O1 85.3(9) . .
W11 O23 W7 O2 -73.2(9) . .
W11 O23 W7 O30 -0.4(7) . .
Si1 O30 W7 O33 -174(5) . .
W2 O30 W7 O33 -40(5) . .
W11 O30 W7 O33 53(5) . .
Si1 O30 W7 O17 -42.2(9) . .
W2 O30 W7 O17 92.0(5) . .
W11 O30 W7 O17 -175.2(5) . .
Si1 O30 W7 O1 42.4(9) . .
W2 O30 W7 O1 176.6(6) . .
W11 O30 W7 O1 -90.6(6) . .
Si1 O30 W7 O2 -133.2(10) . .
W2 O30 W7 O2 1.0(6) . .
W11 O30 W7 O2 93.9(6) . .
Si1 O30 W7 O23 133.2(10) . .
W2 O30 W7 O23 -92.6(6) . .
W11 O30 W7 O23 0.3(5) . .
W7 O17 W8 O57 130.0(17) . .
W7 O17 W8 O11 28.4(17) . .
W7 O17 W8 O16 -48(3) . .
W7 O17 W8 O10 -130.5(17) . .
W7 O17 W8 O58 -57.1(17) . .
W9 O11 W8 O57 -127.1(17) . .
W9 O11 W8 O17 -26.1(17) . .
W9 O11 W8 O16 131.4(17) . .
W9 O11 W8 O10 51(3) . .
W9 O11 W8 O58 58.8(17) . .
W5 O16 W8 O57 172.5(10) . .
W5 O16 W8 O17 -10(2) . .
W5 O16 W8 O11 -85.0(10) . .
W5 O16 W8 O10 73.8(10) . .
W5 O16 W8 O58 0.0(8) . .
W6 O10 W8 O57 -174.2(10) . .
W6 O10 W8 O17 83.7(10) . .
W6 O10 W8 O11 7(2) . .
W6 O10 W8 O16 -73.3(10) . .
W6 O10 W8 O58 -0.4(8) . .
Si1 O58 W8 O57 174(4) . .
W5 O58 W8 O57 -51(4) . .
W6 O58 W8 O57 41(4) . .
Si1 O58 W8 O17 41.8(9) . .
W5 O58 W8 O17 176.2(6) . .
W6 O58 W8 O17 -91.7(6) . .
Si1 O58 W8 O11 -43.4(9) . .
W5 O58 W8 O11 91.0(6) . .
W6 O58 W8 O11 -176.9(6) . .
Si1 O58 W8 O16 -134.4(10) . .
W5 O58 W8 O16 0.0(6) . .
W6 O58 W8 O16 92.1(6) . .
Si1 O58 W8 O10 133.8(10) . .
W5 O58 W8 O10 -91.8(6) . .
W6 O58 W8 O10 0.3(6) . .
W7 O1 W9 O59 -134.2(19) . .
W7 O1 W9 O11 -30.4(19) . .
W7 O1 W9 O18 127.8(19) . .
W7 O1 W9 O15 48(4) . .
W7 O1 W9 O35 54.1(19) . .
W8 O11 W9 O59 128.6(17) . .
W8 O11 W9 O1 27.2(17) . .
W8 O11 W9 O18 -53(3) . .
W8 O11 W9 O15 -133.3(17) . .
W8 O11 W9 O35 -59.0(16) . .
W12 O18 W9 O59 170.9(11) . .
W12 O18 W9 O1 -87.2(10) . .
W12 O18 W9 O11 -7(2) . .
W12 O18 W9 O15 73.2(10) . .
W12 O18 W9 O35 -1.3(8) . .
W4 O15 W9 O59 -172.2(11) . .
W4 O15 W9 O1 6(3) . .
W4 O15 W9 O11 83.5(11) . .
W4 O15 W9 O18 -74.7(11) . .
W4 O15 W9 O35 -0.8(9) . .
Si1 O35 W9 O59 -175(4) . .
W4 O35 W9 O59 49(4) . .
W12 O35 W9 O59 -42(4) . .
Si1 O35 W9 O1 -41.6(10) . .
W4 O35 W9 O1 -177.3(6) . .
W12 O35 W9 O1 91.5(6) . .
Si1 O35 W9 O11 45.4(10) . .
W4 O35 W9 O11 -90.3(6) . .
W12 O35 W9 O11 178.5(6) . .
Si1 O35 W9 O18 -132.3(11) . .
W4 O35 W9 O18 92.0(6) . .
W12 O35 W9 O18 0.9(6) . .
Si1 O35 W9 O15 136.2(11) . .
W4 O35 W9 O15 0.6(6) . .
W12 O35 W9 O15 -90.6(7) . .
W12 O22 W10 O21 131(2) . .
W12 O22 W10 O12 -128(2) . .
W12 O22 W10 O60 -44(3) . .
W12 O22 W10 O20 31(2) . .
W12 O22 W10 O28 -55(2) . .
W1 O12 W10 O21 -172.3(10) . .
W1 O12 W10 O22 85.5(9) . .
W1 O12 W10 O60 -72.3(9) . .
W1 O12 W10 O20 6(2) . .
W1 O12 W10 O28 1.3(8) . .
W3 O60 W10 O21 170.9(9) . .
W3 O60 W10 O22 -14(2) . .
W3 O60 W10 O12 70.2(9) . .
W3 O60 W10 O20 -88.5(9) . .
W3 O60 W10 O28 -2.1(7) . .
W11 O20 W10 O21 -128.0(16) . .
W11 O20 W10 O22 -26.3(15) . .
W11 O20 W10 O12 54(3) . .
W11 O20 W10 O60 132.1(15) . .
W11 O20 W10 O28 58.1(15) . .
Si1 O28 W10 O21 177(5) . .
W1 O28 W10 O21 43(5) . .
W3 O28 W10 O21 -48(5) . .
Si1 O28 W10 O22 42.6(9) . .
W1 O28 W10 O22 -92.1(6) . .
W3 O28 W10 O22 176.9(6) . .
Si1 O28 W10 O12 133.8(10) . .
W1 O28 W10 O12 -0.9(5) . .
W3 O28 W10 O12 -91.9(6) . .
Si1 O28 W10 O60 -132.8(9) . .
W1 O28 W10 O60 92.4(6) . .
W3 O28 W10 O60 1.5(5) . .
Si1 O28 W10 O20 -44.4(9) . .
W1 O28 W10 O20 -179.1(6) . .
W3 O28 W10 O20 89.9(5) . .
W12 O61 W11 O34 -127(2) . .
W12 O61 W11 O23 131(2) . .
W12 O61 W11 O20 -27.5(19) . .
W12 O61 W11 O26 48(3) . .
W12 O61 W11 O30 58.3(19) . .
W7 O23 W11 O34 170.6(10) . .
W7 O23 W11 O61 -85.0(9) . .
W7 O23 W11 O20 0(2) . .
W7 O23 W11 O26 72.8(9) . .
W7 O23 W11 O30 0.4(7) . .
W10 O20 W11 O34 130.5(15) . .
W10 O20 W11 O61 26.2(15) . .
W10 O20 W11 O23 -59(3) . .
W10 O20 W11 O26 -132.2(15) . .
W10 O20 W11 O30 -59.3(15) . .
W2 O26 W11 O34 -171.6(10) . .
W2 O26 W11 O61 13(2) . .
W2 O26 W11 O23 -70.8(9) . .
W2 O26 W11 O20 89.0(8) . .
W2 O26 W11 O30 2.1(7) . .
Si1 O30 W11 O34 167(3) . .
W2 O30 W11 O34 32(4) . .
W7 O30 W11 O34 -60(4) . .
Si1 O30 W11 O61 -42.5(8) . .
W2 O30 W11 O61 -177.4(6) . .
W7 O30 W11 O61 90.7(6) . .
Si1 O30 W11 O23 -133.4(9) . .
W2 O30 W11 O23 91.7(6) . .
W7 O30 W11 O23 -0.3(5) . .
Si1 O30 W11 O20 46.6(8) . .
W2 O30 W11 O20 -88.3(5) . .
W7 O30 W11 O20 179.8(6) . .
Si1 O30 W11 O26 133.3(9) . .
W2 O30 W11 O26 -1.5(5) . .
W7 O30 W11 O26 -93.5(6) . .
W10 O22 W12 O24 -132(2) . .
W10 O22 W12 O13 127(2) . .
W10 O22 W12 O61 -30(2) . .
W10 O22 W12 O18 42(3) . .
W10 O22 W12 O35 55(2) . .
W4 O13 W12 O24 172.3(10) . .
W4 O13 W12 O22 -86.1(9) . .
W4 O13 W12 O61 -10(2) . .
W4 O13 W12 O18 70.5(9) . .
W4 O13 W12 O35 -1.0(7) . .
W11 O61 W12 O24 127(2) . .
W11 O61 W12 O22 26.8(19) . .
W11 O61 W12 O13 -50(3) . .
W11 O61 W12 O18 -131(2) . .
W11 O61 W12 O35 -58.9(19) . .
W9 O18 W12 O24 -171.3(11) . .
W9 O18 W12 O22 15(2) . .
W9 O18 W12 O13 -70.8(10) . .
W9 O18 W12 O61 86.2(10) . .
W9 O18 W12 O35 1.2(8) . .
Si1 O35 W12 O24 -176(4) . .
W9 O35 W12 O24 49(4) . .
W4 O35 W12 O24 -44(4) . .
Si1 O35 W12 O22 -40.8(9) . .
W9 O35 W12 O22 -175.5(6) . .
W4 O35 W12 O22 91.9(6) . .
Si1 O35 W12 O13 -132.0(9) . .
W9 O35 W12 O13 93.3(6) . .
W4 O35 W12 O13 0.7(5) . .
Si1 O35 W12 O61 44.2(9) . .
W9 O35 W12 O61 -90.4(6) . .
W4 O35 W12 O61 176.9(6) . .
Si1 O35 W12 O18 133.8(10) . .
W9 O35 W12 O18 -0.9(6) . .
W4 O35 W12 O18 -93.5(6) . .
W18 O42 W13 O40 155(2) . .
W18 O42 W13 O45 56(2) . 3_676
W18 O42 W13 O41 -22(4) . .
W18 O42 W13 O37 -104(2) . .
W18 O42 W13 O39 -6.0(19) . 3_676
W18 O42 W13 O50 -40(2) . .
W14 O41 W13 O40 154.2(16) . .
W14 O41 W13 O42 -29(3) . .
W14 O41 W13 O45 -107.6(19) . 3_676
W14 O41 W13 O37 52.2(16) . .
W14 O41 W13 O39 -43.5(17) . 3_676
W14 O41 W13 O50 -9.2(15) . .
W15 O37 W13 O40 -154.8(17) . .
W15 O37 W13 O42 104(2) . .
W15 O37 W13 O45 24(4) . 3_676
W15 O37 W13 O41 -52.8(17) . .
W15 O37 W13 O39 42.1(18) . 3_676
W15 O37 W13 O50 7.9(15) . .
Si2 O50 W13 O40 -177.6(18) . .
O55 O50 W13 O40 -103(3) . .
O54 O50 W13 O40 108(3) 3_676 .
W14 O50 W13 O40 -45(3) . .
W15 O50 W13 O40 49(3) . .
Si2 O50 W13 O42 44.8(17) . .
O55 O50 W13 O42 119(2) . .
O54 O50 W13 O42 -30(2) 3_676 .
W14 O50 W13 O42 177.0(9) . .
W15 O50 W13 O42 -88.9(10) . .
Si2 O50 W13 O45 -44.7(18) . 3_676
O55 O50 W13 O45 30(2) . 3_676
O54 O50 W13 O45 -120(2) 3_676 3_676
W14 O50 W13 O45 87.5(10) . 3_676
W15 O50 W13 O45 -178.4(9) . 3_676
Si2 O50 W13 O41 -127.5(19) . .
O55 O50 W13 O41 -53(2) . .
O54 O50 W13 O41 158(2) 3_676 .
W14 O50 W13 O41 4.8(7) . .
W15 O50 W13 O41 98.9(11) . .
Si2 O50 W13 O37 129.4(19) . .
O55 O50 W13 O37 -156(2) . .
O54 O50 W13 O37 55(2) 3_676 .
W14 O50 W13 O37 -98.3(11) . .
W15 O50 W13 O37 -4.2(8) . .
Si2 O50 W13 O39 0.8(13) . 3_676
O55 O50 W13 O39 75(2) . 3_676
O54 O50 W13 O39 -74(2) 3_676 3_676
W14 O50 W13 O39 133.1(15) . 3_676
W15 O50 W13 O39 -132.8(15) . 3_676
W16 O47 W14 O56 156.7(19) 3_676 .
W16 O47 W14 O38 -18(4) 3_676 .
W16 O47 W14 O41 -100.6(18) 3_676 .
W16 O47 W14 O46 59(2) 3_676 .
W16 O47 W14 O55 -4.9(16) 3_676 .
W16 O47 W14 O50 -35.8(19) 3_676 .
W15 O38 W14 O56 155.7(17) . .
W15 O38 W14 O47 -29(3) . .
W15 O38 W14 O41 52.6(17) . .
W15 O38 W14 O46 -107.7(19) . .
W15 O38 W14 O55 -41.6(18) . .
W15 O38 W14 O50 -9.9(15) . .
W13 O41 W14 O56 -152.9(19) . .
W13 O41 W14 O47 108.6(19) . .
W13 O41 W14 O38 -51.5(17) . .
W13 O41 W14 O46 25(4) . .
W13 O41 W14 O55 43.1(17) . .
W13 O41 W14 O50 9.3(15) . .
W18 O46 W14 O56 -155(2) 3_676 .
W18 O46 W14 O47 -56(2) 3_676 .
W18 O46 W14 O38 104(2) 3_676 .
W18 O46 W14 O41 27(4) 3_676 .
W18 O46 W14 O55 7.5(19) 3_676 .
W18 O46 W14 O50 42(2) 3_676 .
Si2 O55 W14 O56 177(2) . .
O50 O55 W14 O56 176(3) . .
W16 O55 W14 O56 -49(3) 3_676 .
W18 O55 W14 O56 45(3) 3_676 .
Si2 O55 W14 O47 -131(2) . .
O50 O55 W14 O47 -132.6(16) . .
W16 O55 W14 O47 2.8(9) 3_676 .
W18 O55 W14 O47 96.8(11) 3_676 .
Si2 O55 W14 O38 44.0(19) . .
O50 O55 W14 O38 42.9(13) . .
W16 O55 W14 O38 178.3(9) 3_676 .
W18 O55 W14 O38 -87.8(9) 3_676 .
Si2 O55 W14 O41 -45.8(19) . .
O50 O55 W14 O41 -46.9(13) . .
W16 O55 W14 O41 88.5(10) 3_676 .
W18 O55 W14 O41 -177.6(9) 3_676 .
Si2 O55 W14 O46 127(2) . .
O50 O55 W14 O46 126.3(16) . .
W16 O55 W14 O46 -98.3(13) 3_676 .
W18 O55 W14 O46 -4.4(10) 3_676 .
Si2 O55 W14 O50 1.1(13) . .
W16 O55 W14 O50 135.4(17) 3_676 .
W18 O55 W14 O50 -130.7(16) 3_676 .
Si2 O50 W14 O56 -176(2) . .
O55 O50 W14 O56 -175(3) . .
O54 O50 W14 O56 -98(4) 3_676 .
W15 O50 W14 O56 -39(3) . .
W13 O50 W14 O56 53(3) . .
Si2 O50 W14 O47 41.5(17) . .
O55 O50 W14 O47 42.7(14) . .
O54 O50 W14 O47 120(2) 3_676 .
W15 O50 W14 O47 178.4(8) . .
W13 O50 W14 O47 -88.8(9) . .
Si2 O50 W14 O38 -131.8(18) . .
O55 O50 W14 O38 -130.7(15) . .
O54 O50 W14 O38 -54(2) 3_676 .
W15 O50 W14 O38 5.1(7) . .
W13 O50 W14 O38 97.9(10) . .
Si2 O50 W14 O41 125.6(18) . .
O55 O50 W14 O41 126.7(15) . .
O54 O50 W14 O41 -156(3) 3_676 .
W15 O50 W14 O41 -97.5(10) . .
W13 O50 W14 O41 -4.7(7) . .
Si2 O50 W14 O46 -49.1(17) . .
O55 O50 W14 O46 -47.9(14) . .
O54 O50 W14 O46 29(2) 3_676 .
W15 O50 W14 O46 87.8(10) . .
W13 O50 W14 O46 -179.4(9) . .
Si2 O50 W14 O55 -1.1(14) . .
O54 O50 W14 O55 77(2) 3_676 .
W15 O50 W14 O55 135.8(16) . .
W13 O50 W14 O55 -131.4(16) . .
W17 O53 W15 O49 155(2) . .
W17 O53 W15 O51 51(3) . .
W17 O53 W15 O37 -30(4) . .
W17 O53 W15 O38 -105(2) . .
W17 O53 W15 O54 -9(2) . 3_676
W17 O53 W15 O50 -43(2) . .
W16 O51 W15 O49 -154(2) . .
W16 O51 W15 O53 -53(2) . .
W16 O51 W15 O37 106(2) . .
W16 O51 W15 O38 27(4) . .
W16 O51 W15 O54 7.8(19) . 3_676
W16 O51 W15 O50 40(2) . .
W13 O37 W15 O49 152.6(19) . .
W13 O37 W15 O53 -22(4) . .
W13 O37 W15 O51 -104.2(19) . .
W13 O37 W15 O38 52.7(17) . .
W13 O37 W15 O54 -41.1(18) . 3_676
W13 O37 W15 O50 -8.0(15) . .
W14 O38 W15 O49 -153.9(18) . .
W14 O38 W15 O53 106.1(19) . .
W14 O38 W15 O51 24(3) . .
W14 O38 W15 O37 -53.5(17) . .
W14 O38 W15 O54 41.9(17) . 3_676
W14 O38 W15 O50 9.9(15) . .
Si2 O50 W15 O49 176(2) . .
O55 O50 W15 O49 97(3) . .
O54 O50 W15 O49 175(3) 3_676 .
W14 O50 W15 O49 40(3) . .
W13 O50 W15 O49 -52(3) . .
Si2 O50 W15 O53 47.8(18) . .
O55 O50 W15 O53 -31(2) . .
O54 O50 W15 O53 46.5(14) 3_676 .
W14 O50 W15 O53 -88.6(10) . .
W13 O50 W15 O53 179.1(10) . .
Si2 O50 W15 O51 -42.8(17) . .
O55 O50 W15 O51 -122(2) . .
O54 O50 W15 O51 -44.1(14) 3_676 .
W14 O50 W15 O51 -179.2(9) . .
W13 O50 W15 O51 88.5(10) . .
Si2 O50 W15 O37 -127.1(19) . .
O55 O50 W15 O37 154(3) . .
O54 O50 W15 O37 -128.4(15) 3_676 .
W14 O50 W15 O37 96.5(10) . .
W13 O50 W15 O37 4.2(8) . .
Si2 O50 W15 O38 131.4(19) . .
O55 O50 W15 O38 52(2) . .
O54 O50 W15 O38 130.1(15) 3_676 .
W14 O50 W15 O38 -5.0(7) . .
W13 O50 W15 O38 -97.3(11) . .
Si2 O50 W15 O54 1.3(14) . 3_676
O55 O50 W15 O54 -78(2) . 3_676
W14 O50 W15 O54 -135.1(15) . 3_676
W13 O50 W15 O54 132.6(16) . 3_676
W17 O48 W16 O52 -150(3) . .
W17 O48 W16 O51 -48(3) . .
W17 O48 W16 O73 33(5) . .
W17 O48 W16 O47 111(3) . 3_676
W17 O48 W16 O54 9(3) . 3_676
W17 O48 W16 O55 50(3) . 3_676
W15 O51 W16 O52 155(2) . .
W15 O51 W16 O48 51(2) . .
W15 O51 W16 O73 -103(2) . .
W15 O51 W16 O47 -28(4) . 3_676
W15 O51 W16 O54 -7.6(18) . 3_676
W15 O51 W16 O55 -41(2) . 3_676
W18 O73 W16 O52 -151(3) . .
W18 O73 W16 O48 26(5) . .
W18 O73 W16 O51 108(3) . .
W18 O73 W16 O47 -51(3) . 3_676
W18 O73 W16 O54 47(3) . 3_676
W18 O73 W16 O55 7(2) . 3_676
W16 O48 W17 O43 149(3) . .
W16 O48 W17 O44 -34(5) . .
W16 O48 W17 O45 -111(3) . .
W16 O48 W17 O53 48(3) . .
W16 O48 W17 O39 -50(3) . .
W16 O48 W17 O54 -9(3) . 3_676
W18 O44 W17 O43 159(2) 3_676 .
W18 O44 W17 O48 -18(5) 3_676 .
W18 O44 W17 O45 58(3) 3_676 .
W18 O44 W17 O53 -101(3) 3_676 .
W18 O44 W17 O39 -1(2) 3_676 .
W18 O44 W17 O54 -41(3) 3_676 3_676
W13 O45 W17 O43 -155(2) 3_676 .
W13 O45 W17 O48 102(3) 3_676 .
W13 O45 W17 O44 -56(3) 3_676 .
W13 O45 W17 O53 22(5) 3_676 .
W13 O45 W17 O39 5(2) 3_676 .
W13 O45 W17 O54 40(2) 3_676 3_676
W15 O53 W17 O43 -154(2) . .
W15 O53 W17 O48 -49(3) . .
W15 O53 W17 O44 108(2) . .
W15 O53 W17 O45 30(5) . .
W15 O53 W17 O39 45(2) . .
W15 O53 W17 O54 8.9(19) . 3_676
Si2 O39 W17 O43 -177.2(15) . .
W13 O39 W17 O43 48(2) 3_676 .
W18 O39 W17 O43 -51(2) 3_676 .
Si2 O39 W17 O48 48.1(15) . .
W13 O39 W17 O48 -86.7(11) 3_676 .
W18 O39 W17 O48 173.9(9) 3_676 .
Si2 O39 W17 O44 -125.3(18) . .
W13 O39 W17 O44 99.9(14) 3_676 .
W18 O39 W17 O44 0.5(11) 3_676 .
Si2 O39 W17 O45 131.7(18) . .
W13 O39 W17 O45 -3.1(11) 3_676 .
W18 O39 W17 O45 -102.4(13) 3_676 .
Si2 O39 W17 O53 -42.4(15) . .
W13 O39 W17 O53 -177.2(10) 3_676 .
W18 O39 W17 O53 83.5(9) 3_676 .
Si2 O39 W17 O54 -0.8(11) . 3_676
W13 O39 W17 O54 -135.6(14) 3_676 3_676
W18 O39 W17 O54 125.1(12) 3_676 3_676
W16 O73 W18 O36 150(3) . .
W16 O73 W18 O44 -35(5) . 3_676
W16 O73 W18 O42 -108(3) . .
W16 O73 W18 O46 51(3) . 3_676
W16 O73 W18 O39 -48(3) . 3_676
W16 O73 W18 O55 -7(2) . 3_676
W13 O42 W18 O36 -156(2) . .
W13 O42 W18 O73 102(2) . .
W13 O42 W18 O44 -56(2) . 3_676
W13 O42 W18 O46 22(4) . 3_676
W13 O42 W18 O39 5.9(19) . 3_676
W13 O42 W18 O55 40(2) . 3_676
N5 C1 C2 N2 47(4) . .
N1 C3 C4 N6 49(3) . .
N4 C5 C6 N3 51(3) . .
C4 C3 N1 Co1 -39(3) . .
N5 Co1 N1 C3 -168(2) . .
N4 Co1 N1 C3 -39(10) . .
N6 Co1 N1 C3 15(2) . .
N2 Co1 N1 C3 106(2) . .
N3 Co1 N1 C3 -78(2) . .
C1 C2 N2 Co1 -35(3) . .
N1 Co1 N2 C2 104(2) . .
N5 Co1 N2 C2 12.2(19) . .
N4 Co1 N2 C2 -80(2) . .
N6 Co1 N2 C2 -170.9(19) . .
N3 Co1 N2 C2 -26(11) . .
C5 C6 N3 Co1 -36(3) . .
N1 Co1 N3 C6 -173.7(19) . .
N5 Co1 N3 C6 -81.9(19) . .
N4 Co1 N3 C6 10.8(19) . .
N6 Co1 N3 C6 101.1(19) . .
N2 Co1 N3 C6 -44(11) . .
C6 C5 N4 Co1 -40(3) . .
N1 Co1 N4 C5 -23(10) . .
N5 Co1 N4 C5 106(2) . .
N6 Co1 N4 C5 -76(2) . .
N2 Co1 N4 C5 -168(2) . .
N3 Co1 N4 C5 16(2) . .
C2 C1 N5 Co1 -37(4) . .
N1 Co1 N5 C1 -82(2) . .
N4 Co1 N5 C1 104(2) . .
N6 Co1 N5 C1 -42(15) . .
N2 Co1 N5 C1 12(2) . .
N3 Co1 N5 C1 -172(2) . .
C3 C4 N6 Co1 -39(2) . .
N1 Co1 N6 C4 14.9(16) . .
N5 Co1 N6 C4 -25(15) . .
N4 Co1 N6 C4 -170.8(17) . .
N2 Co1 N6 C4 -79.0(17) . .
N3 Co1 N6 C4 104.3(16) . .
N7 C7 C8 N11 -49(3) . .
N9 C9 C10 N12 -51(3) . .
N10 C11 C12 N8 -46(4) . .
C8 C7 N7 Co2 39(2) . .
N12 Co2 N7 C7 44(8) . .
N11 Co2 N7 C7 -15.5(15) . .
N8 Co2 N7 C7 -105.2(16) . .
N9 Co2 N7 C7 77.1(16) . .
N10 Co2 N7 C7 168.7(16) . .
C11 C12 N8 Co2 31(4) . .
N12 Co2 N8 C12 85(2) . .
N7 Co2 N8 C12 -99(2) . .
N11 Co2 N8 C12 177(2) . .
N9 Co2 N8 C12 50(12) . .
N10 Co2 N8 C12 -7(2) . .
C10 C9 N9 Co2 41(2) . .
N12 Co2 N9 C9 -14.7(16) . .
N7 Co2 N9 C9 168.7(16) . .
N11 Co2 N9 C9 -106.6(16) . .
N8 Co2 N9 C9 20(12) . .
N10 Co2 N9 C9 77.1(16) . .
C12 C11 N10 Co2 37(4) . .
N12 Co2 N10 C11 -106(2) . .
N7 Co2 N10 C11 79(2) . .
N11 Co2 N10 C11 31(9) . .
N8 Co2 N10 C11 -14(2) . .
N9 Co2 N10 C11 170(2) . .
C7 C8 N11 Co2 35(2) . .
N12 Co2 N11 C8 173.4(16) . .
N7 Co2 N11 C8 -11.8(16) . .
N8 Co2 N11 C8 81.8(16) . .
N9 Co2 N11 C8 -101.7(16) . .
N10 Co2 N11 C8 37(9) . .
C9 C10 N12 Co2 40(2) . .
N7 Co2 N12 C10 19(8) . .
N11 Co2 N12 C10 78.0(15) . .
N8 Co2 N12 C10 168.1(15) . .
N9 Co2 N12 C10 -14.4(15) . .
N10 Co2 N12 C10 -105.8(15) . .
C16 N13 C13 C17 116(4) . .
C14 N13 C13 C17 -68(5) . .
C16 N13 C14 C15 -85(6) . .
C13 N13 C14 C15 99(5) . .
C13 N13 C16 O62 -175(4) . .
C14 N13 C16 O62 9(6) . .
C21 N14 C18 O63 170(3) . .
C19 N14 C18 O63 -1(4) . .
C18 N14 C19 C20 -86(4) . .
C21 N14 C19 C20 102(3) . .
C18 N14 C21 C22 -100(4) . .
C19 N14 C21 C22 72(4) . .
C42 N15 C27 O64 -5(9) . .
C41 N15 C27 O64 168(6) . .
C27 N15 C41 C40 132(7) . .
C42 N15 C41 C40 -54(9) . .
C27 N15 C42 C43 116(8) . .
C41 N15 C42 C43 -57(10) . .
C30 N16 C29 O65 167(4) . .
C33 N16 C29 O65 -16(6) . .
C29 N16 C30 C44 -113(7) . .
C33 N16 C30 C44 70(8) . .
C29 N16 C33 C34 95(6) . .
C30 N16 C33 C34 -87(6) . .
C26 N17 C25 O66 -5(5) . .
C46 N17 C25 O66 177(3) . .
C25 N17 C26 C47 -84(5) . .
C46 N17 C26 C47 94(5) . .
C25 N17 C46 C45 151(5) . .
C26 N17 C46 C45 -28(7) . .
C51 N18 C32 C52 164(7) . .
C32 N18 C51 C50 -139(14) . .
C57 C55 O68 C56 167(7) . .
C23 C56 O68 C55 2(17) . .
C23 C56 O68 C57 17(2) . .
C55 C57 O68 C56 -19(10) . .
